data_7012016
loop_
_publ_author_name
'Xin-Min Gan'
'Robert T. Paine'
'Eileen N. Duesler'
'Heinrich N\"oth'

_publ_section_title
;
 Synthesis and coordination chemistry of arene soluble
 4-alkyl-2,6-bis[(diphenylphosphino)methyl]pyridine N,P,P'-trioxide
 ligands
;
_journal_issue 1
_journal_name_full 'Dalton Trans.'
_journal_page_first 153
_journal_page_last 159
_journal_paper_doi 10.1039/b206782j
_journal_year 2003
_chemical_formula_sum 'C78 H88 N5 Nd O16 P4'
_chemical_formula_weight 1619.65
_chemical_name_systematic
; 
? 
;
_space_group_IT_number 2
_symmetry_cell_setting triclinic
_symmetry_space_group_name_Hall '-P 1'
_symmetry_space_group_name_H-M 'P -1'
_atom_sites_solution_hydrogens geom
_atom_sites_solution_primary direct
_atom_sites_solution_secondary difmap
_audit_creation_method SHELXL-97
_cell_angle_alpha 89.170(10)
_cell_angle_beta 77.158(13)
_cell_angle_gamma 64.186(11)
_cell_formula_units_Z 4
_cell_length_a 16.905(3)
_cell_length_b 18.322(3)
_cell_length_c 31.301(5)
_cell_measurement_reflns_used 51
_cell_measurement_temperature 293(2)
_cell_measurement_theta_max 11.10
_cell_measurement_theta_min 2.49
_cell_volume 8472(3)
_computing_cell_refinement 'Bruker XSCANS'
_computing_data_collection 'Bruker XSCANS'
_computing_data_reduction 'Bruker SHELXTL'
_computing_molecular_graphics 'Bruker SHELXTL'
_computing_publication_material 'Bruker SHELXTL'
_computing_structure_refinement 'SHELXL-97 (Sheldrick, 1997)'
_computing_structure_solution 'SHELXS-97 (Sheldrick, 1990)'
_diffrn_ambient_temperature 293(2)
_diffrn_measured_fraction_theta_full 0.978
_diffrn_measured_fraction_theta_max 0.978
_diffrn_measurement_device_type 'Bruker P4'
_diffrn_measurement_method '\w scans'
_diffrn_radiation_monochromator graphite
_diffrn_radiation_source 'fine-focus sealed tube'
_diffrn_radiation_type MoK\a
_diffrn_radiation_wavelength 0.71073
_diffrn_reflns_av_R_equivalents 0.1125
_diffrn_reflns_av_sigmaI/netI 0.1682
_diffrn_reflns_limit_h_max 9
_diffrn_reflns_limit_h_min -15
_diffrn_reflns_limit_k_max 18
_diffrn_reflns_limit_k_min -18
_diffrn_reflns_limit_l_max 32
_diffrn_reflns_limit_l_min -32
_diffrn_reflns_number 33010
_diffrn_reflns_theta_full 21.50
_diffrn_reflns_theta_max 21.50
_diffrn_reflns_theta_min 1.63
_diffrn_standards_decay_% 0.0
_diffrn_standards_interval_count 97
_diffrn_standards_number 3
_exptl_absorpt_coefficient_mu 0.751
_exptl_absorpt_correction_T_max 0.9690
_exptl_absorpt_correction_T_min 0.7510
_exptl_absorpt_correction_type 'empirical psi-scans'
_exptl_crystal_colour pale_blue
_exptl_crystal_density_diffrn 1.270
_exptl_crystal_density_method 'not measured'
_exptl_crystal_description prism
_exptl_crystal_F_000 3356
_exptl_crystal_size_max 0.356
_exptl_crystal_size_mid 0.254
_exptl_crystal_size_min 0.138
_refine_diff_density_max 1.270
_refine_diff_density_min -1.502
_refine_diff_density_rms 0.154
_refine_ls_extinction_method none
_refine_ls_goodness_of_fit_ref 1.033
_refine_ls_hydrogen_treatment mixed
_refine_ls_matrix_type full
_refine_ls_number_parameters 801
_refine_ls_number_reflns 19037
_refine_ls_number_restraints 0
_refine_ls_restrained_S_all 1.033
_refine_ls_R_factor_all 0.1928
_refine_ls_R_factor_gt 0.1060
_refine_ls_shift/su_max 0.022
_refine_ls_shift/su_mean 0.002
_refine_ls_structure_factor_coef Fsqd
_refine_ls_weighting_details 'calc w=1/[\s^2^(Fo^2^)+(0.1900P)^2^+12.5000P] where P=(Fo^2^+2Fc^2^)/3'
_refine_ls_weighting_scheme calc
_refine_ls_wR_factor_gt 0.2867
_refine_ls_wR_factor_ref 0.3519
_reflns_number_gt 9591
_reflns_number_total 19037
_reflns_threshold_expression >2sigma(I)
_cod_data_source_file b206782j.txt
_cod_data_source_block rtp009
_cod_depositor_comments
;
The following automatic conversions were performed:
'_symmetry_cell_setting' value 'Triclinic' changed to 'triclinic'
according to '/home/saulius/struct/CIF-dictionaries/cif_core.dic'
dictionary named 'cif_core.dic' version 2.4.1 from 2010-06-29.

Automatic conversion script
Id: cif_fix_enum 1527 2010-12-29 10:47:43Z saulius 
;
_cod_original_cell_volume 8472(2)
_cod_original_sg_symbol_H-M P-1
_cod_database_code 7012016

loop_
_symmetry_equiv_pos_as_xyz
'x, y, z'
'-x, -y, -z'

loop_
_atom_site_label
_atom_site_type_symbol
_atom_site_fract_x
_atom_site_fract_y
_atom_site_fract_z
_atom_site_U_iso_or_equiv
_atom_site_adp_type
_atom_site_occupancy
_atom_site_symmetry_multiplicity
_atom_site_calc_flag
_atom_site_refinement_flags
_atom_site_disorder_assembly
_atom_site_disorder_group
Nd1 Nd -0.36125(6) -0.11427(6) 0.33557(3) 0.0503(3) Uani 1 1 d . . .
P1 P -0.5908(3) -0.0911(3) 0.39611(16) 0.0613(14) Uani 1 1 d . . .
P2 P -0.3943(3) 0.0914(3) 0.36018(16) 0.0572(13) Uani 1 1 d . . .
P3 P -0.1139(3) -0.1741(3) 0.29392(18) 0.0625(15) Uani 1 1 d . . .
P4 P -0.4055(3) -0.1581(3) 0.23299(16) 0.0592(14) Uani 1 1 d . . .
O1 O -0.4974(7) -0.0075(7) 0.3183(4) 0.055(3) Uani 1 1 d . . .
O2 O -0.4933(8) -0.1140(8) 0.3864(4) 0.070(4) Uani 1 1 d . . .
O3 O -0.3770(8) 0.0069(8) 0.3719(4) 0.061(3) Uani 1 1 d . . .
O4 O -0.3127(7) -0.0499(7) 0.2754(4) 0.060(3) Uani 1 1 d . . .
O5 O -0.1971(8) -0.1771(8) 0.3188(4) 0.069(4) Uani 1 1 d . . .
O6 O -0.3699(8) -0.1810(7) 0.2739(4) 0.057(3) Uani 1 1 d . . .
O7 O -0.3131(8) -0.2598(8) 0.3544(5) 0.066(4) Uani 1 1 d . . .
O8 O -0.3166(9) -0.1772(9) 0.4047(4) 0.071(4) Uani 1 1 d . . .
O9 O -0.2935(13) -0.3010(11) 0.4186(5) 0.125(7) Uani 1 1 d . . .
N1 N -0.5660(10) 0.0564(10) 0.3433(5) 0.057(4) Uani 1 1 d . . .
N2 N -0.2640(11) -0.0749(9) 0.2331(5) 0.060(4) Uani 1 1 d . . .
N3 N -0.3059(11) -0.2458(12) 0.3934(6) 0.068(5) Uani 1 1 d . . .
C1 C -0.6446(12) 0.0539(12) 0.3627(6) 0.054(5) Uani 1 1 d . . .
C2 C -0.7184(14) 0.1234(13) 0.3861(6) 0.069(6) Uani 1 1 d . . .
H2 H -0.7715 0.1202 0.3998 0.086 Uiso 1 1 calc R . .
C3 C -0.7145(12) 0.1956(13) 0.3894(7) 0.069(6) Uani 1 1 d . . .
C4 C -0.6346(14) 0.1944(10) 0.3702(6) 0.062(6) Uani 1 1 d . . .
H4 H -0.6286 0.2420 0.3734 0.077 Uiso 1 1 calc R . .
C5 C -0.5598(13) 0.1268(12) 0.3459(6) 0.055(5) Uani 1 1 d . . .
C6 C -0.6432(11) -0.0263(11) 0.3581(6) 0.058(5) Uani 1 1 d . . .
H6A H -0.6108 -0.0515 0.3284 0.073 Uiso 1 1 calc R . .
H6B H -0.7047 -0.0195 0.3625 0.073 Uiso 1 1 calc R . .
C7 C -0.4708(12) 0.1272(11) 0.3246(6) 0.059(5) Uani 1 1 d . . .
H7A H -0.4812 0.1821 0.3180 0.074 Uiso 1 1 calc R . .
H7B H -0.4441 0.0926 0.2970 0.074 Uiso 1 1 calc R . .
C8 C -0.6108(10) -0.1787(7) 0.3950(4) 0.056(5) Uiso 1 1 d G . .
C9 C -0.5412(8) -0.2531(9) 0.3994(5) 0.092(7) Uiso 1 1 d G . .
H9 H -0.4871 -0.2556 0.4033 0.115 Uiso 1 1 calc R . .
C10 C -0.5524(10) -0.3237(7) 0.3982(5) 0.130(10) Uiso 1 1 d G . .
H10 H -0.5059 -0.3735 0.4012 0.162 Uiso 1 1 calc R . .
C11 C -0.6333(13) -0.3200(8) 0.3924(6) 0.119(9) Uiso 1 1 d G . .
H11 H -0.6408 -0.3673 0.3916 0.149 Uiso 1 1 calc R . .
C12 C -0.7028(9) -0.2456(11) 0.3880(5) 0.116(9) Uiso 1 1 d G . .
H12 H -0.7569 -0.2431 0.3841 0.144 Uiso 1 1 calc R . .
C13 C -0.6916(8) -0.1750(8) 0.3892(5) 0.093(7) Uiso 1 1 d G . .
H13 H -0.7382 -0.1252 0.3862 0.116 Uiso 1 1 calc R . .
C14 C -0.6434(10) -0.0339(8) 0.4485(4) 0.060(5) Uiso 1 1 d G . .
C15 C -0.6006(8) 0.0059(9) 0.4644(5) 0.091(7) Uiso 1 1 d G . .
H15 H -0.5451 0.0011 0.4481 0.114 Uiso 1 1 calc R . .
C16 C -0.6407(11) 0.0528(9) 0.5047(5) 0.098(8) Uiso 1 1 d G . .
H16 H -0.6120 0.0794 0.5153 0.122 Uiso 1 1 calc R . .
C17 C -0.7236(11) 0.0599(9) 0.5291(4) 0.117(9) Uiso 1 1 d G . .
H17 H -0.7504 0.0913 0.5561 0.146 Uiso 1 1 calc R . .
C18 C -0.7664(8) 0.0201(10) 0.5132(5) 0.121(9) Uiso 1 1 d G . .
H18 H -0.8219 0.0249 0.5295 0.151 Uiso 1 1 calc R . .
C19 C -0.7263(10) -0.0268(9) 0.4729(5) 0.112(9) Uiso 1 1 d G . .
H19 H -0.7550 -0.0534 0.4623 0.140 Uiso 1 1 calc R . .
C20 C -0.2939(7) 0.0997(8) 0.3333(4) 0.072(6) Uiso 1 1 d G . .
C21 C -0.2244(10) 0.0775(9) 0.3549(3) 0.089(7) Uiso 1 1 d G . .
H21 H -0.2327 0.0629 0.3836 0.111 Uiso 1 1 calc R . .
C22 C -0.1427(8) 0.0770(9) 0.3338(5) 0.104(8) Uiso 1 1 d G . .
H22 H -0.0962 0.0621 0.3482 0.130 Uiso 1 1 calc R . .
C23 C -0.1304(8) 0.0988(9) 0.2909(5) 0.092(7) Uiso 1 1 d G . .
H23 H -0.0757 0.0985 0.2768 0.115 Uiso 1 1 calc R . .
C24 C -0.1998(10) 0.1210(9) 0.2693(3) 0.090(7) Uiso 1 1 d G . .
H24 H -0.1916 0.1356 0.2406 0.112 Uiso 1 1 calc R . .
C25 C -0.2816(8) 0.1215(8) 0.2905(4) 0.074(6) Uiso 1 1 d G . .
H25 H -0.3280 0.1364 0.2760 0.092 Uiso 1 1 calc R . .
C26 C -0.4480(9) 0.1617(9) 0.4086(4) 0.076(6) Uiso 1 1 d G . .
C27 C -0.4741(10) 0.1351(7) 0.4488(5) 0.077(6) Uiso 1 1 d G . .
H27 H -0.4601 0.0804 0.4507 0.096 Uiso 1 1 calc R . .
C28 C -0.5209(10) 0.1904(10) 0.4859(4) 0.109(8) Uiso 1 1 d G . .
H28 H -0.5384 0.1726 0.5128 0.136 Uiso 1 1 calc R . .
C29 C -0.5418(10) 0.2722(9) 0.4829(4) 0.105(8) Uiso 1 1 d G . .
H29 H -0.5731 0.3092 0.5078 0.131 Uiso 1 1 calc R . .
C30 C -0.5157(11) 0.2988(7) 0.4428(6) 0.120(9) Uiso 1 1 d G . .
H30 H -0.5296 0.3536 0.4408 0.150 Uiso 1 1 calc R . .
C31 C -0.4688(10) 0.2435(10) 0.4056(4) 0.103(8) Uiso 1 1 d G . .
H31 H -0.4514 0.2613 0.3788 0.129 Uiso 1 1 calc R . .
C32 C -0.7949 0.2716 0.4153 0.090 Uiso 1 1 d . . .
C33 C -0.7965 0.2680 0.4629 0.135 Uiso 1 1 d . . .
C34 C -0.8857 0.3498 0.4879 0.192 Uiso 1 1 d . . .
C35 C -0.9041 0.3348 0.5340 0.214 Uiso 1 1 d . . .
C36 C -0.9990 0.4085 0.5646 0.219 Uiso 1 1 d . . .
C37 C -1.0000 0.3929 0.6172 0.266 Uiso 1 1 d . . .
C38 C -1.0896 0.4686 0.6391 0.250 Uiso 1 1 d . . .
C39 C -1.1144 0.4732 0.6832 0.250 Uiso 1 1 d . . .
C40 C -0.1727(12) -0.0924(11) 0.2232(6) 0.056(5) Uani 1 1 d . . .
C41 C -0.1250(15) -0.1110(13) 0.1806(7) 0.081(7) Uani 1 1 d . . .
H41 H -0.0641 -0.1224 0.1745 0.101 Uiso 1 1 calc R . .
C42 C -0.1612(17) -0.1141(15) 0.1461(7) 0.090(8) Uani 1 1 d . . .
C43 C -0.2525(16) -0.0986(12) 0.1585(7) 0.075(6) Uani 1 1 d . . .
H43 H -0.2801 -0.1003 0.1362 0.094 Uiso 1 1 calc R . .
C44 C -0.3047(15) -0.0811(12) 0.2011(7) 0.069(6) Uani 1 1 d . . .
C45 C -0.1375(12) -0.0873(12) 0.2626(6) 0.067(6) Uani 1 1 d . . .
H45A H -0.1817 -0.0390 0.2817 0.084 Uiso 1 1 calc R . .
H45B H -0.0824 -0.0810 0.2527 0.084 Uiso 1 1 calc R . .
C46 C -0.4006(13) -0.0669(12) 0.2139(6) 0.071(6) Uani 1 1 d . . .
H46A H -0.4273 -0.0521 0.1888 0.089 Uiso 1 1 calc R . .
H46B H -0.4346 -0.0225 0.2370 0.089 Uiso 1 1 calc R . .
C47 C -0.0496(10) -0.1602(9) 0.3304(5) 0.070(6) Uiso 1 1 d G . .
C48 C 0.0197(10) -0.1376(9) 0.3155(4) 0.101(8) Uiso 1 1 d G . .
H48 H 0.0342 -0.1283 0.2862 0.126 Uiso 1 1 calc R . .
C49 C 0.0673(9) -0.1291(10) 0.3445(6) 0.111(9) Uiso 1 1 d G . .
H49 H 0.1136 -0.1140 0.3345 0.139 Uiso 1 1 calc R . .
C50 C 0.0456(11) -0.1431(11) 0.3883(5) 0.140(11) Uiso 1 1 d G . .
H50 H 0.0775 -0.1374 0.4077 0.174 Uiso 1 1 calc R . .
C51 C -0.0237(12) -0.1656(10) 0.4032(4) 0.130(10) Uiso 1 1 d G . .
H51 H -0.0382 -0.1750 0.4326 0.162 Uiso 1 1 calc R . .
C52 C -0.0713(9) -0.1741(9) 0.3743(5) 0.106(8) Uiso 1 1 d G . .
H52 H -0.1176 -0.1892 0.3842 0.132 Uiso 1 1 calc R . .
C53 C -0.0466(9) -0.2642(8) 0.2574(4) 0.064(5) Uiso 1 1 d G . .
C54 C 0.0308(10) -0.2727(8) 0.2265(5) 0.091(7) Uiso 1 1 d G . .
H54 H 0.0520 -0.2337 0.2268 0.113 Uiso 1 1 calc R . .
C55 C 0.0763(8) -0.3395(10) 0.1951(4) 0.116(9) Uiso 1 1 d G . .
H55 H 0.1280 -0.3451 0.1745 0.145 Uiso 1 1 calc R . .
C56 C 0.0445(11) -0.3977(8) 0.1946(5) 0.105(8) Uiso 1 1 d G . .
H56 H 0.0750 -0.4424 0.1736 0.131 Uiso 1 1 calc R . .
C57 C -0.0328(11) -0.3892(8) 0.2255(6) 0.120(9) Uiso 1 1 d G . .
H57 H -0.0540 -0.4282 0.2251 0.150 Uiso 1 1 calc R . .
C58 C -0.0783(8) -0.3225(10) 0.2569(5) 0.096(7) Uiso 1 1 d G . .
H58 H -0.1300 -0.3168 0.2775 0.121 Uiso 1 1 calc R . .
C59 C -0.3363(9) -0.2377(8) 0.1897(4) 0.066(5) Uiso 1 1 d G . .
C60 C -0.2456(10) -0.2850(10) 0.1891(5) 0.089(7) Uiso 1 1 d G . .
H60 H -0.2225 -0.2776 0.2122 0.111 Uiso 1 1 calc R . .
C61 C -0.1894(8) -0.3433(9) 0.1541(6) 0.117(9) Uiso 1 1 d G . .
H61 H -0.1288 -0.3750 0.1538 0.146 Uiso 1 1 calc R . .
C62 C -0.2239(12) -0.3544(9) 0.1197(5) 0.125(10) Uiso 1 1 d G . .
H62 H -0.1863 -0.3934 0.0963 0.156 Uiso 1 1 calc R . .
C63 C -0.3146(13) -0.3071(11) 0.1202(5) 0.144(11) Uiso 1 1 d G . .
H63 H -0.3376 -0.3145 0.0972 0.180 Uiso 1 1 calc R . .
C64 C -0.3707(8) -0.2488(10) 0.1552(6) 0.118(9) Uiso 1 1 d G . .
H64 H -0.4314 -0.2171 0.1556 0.147 Uiso 1 1 calc R . .
C65 C -0.5197(7) -0.1417(8) 0.2412(4) 0.057(5) Uiso 1 1 d G . .
C66 C -0.5435(9) -0.1950(7) 0.2667(4) 0.088(7) Uiso 1 1 d G . .
H66 H -0.5009 -0.2358 0.2788 0.111 Uiso 1 1 calc R . .
C67 C -0.6311(10) -0.1874(9) 0.2742(5) 0.096(7) Uiso 1 1 d G . .
H67 H -0.6470 -0.2231 0.2913 0.120 Uiso 1 1 calc R . .
C68 C -0.6948(7) -0.1265(10) 0.2562(5) 0.115(9) Uiso 1 1 d G . .
H68 H -0.7534 -0.1214 0.2612 0.144 Uiso 1 1 calc R . .
C69 C -0.6710(9) -0.0732(9) 0.2306(5) 0.113(9) Uiso 1 1 d G . .
H69 H -0.7137 -0.0324 0.2185 0.142 Uiso 1 1 calc R . .
C70 C -0.5835(10) -0.0808(8) 0.2231(4) 0.084(7) Uiso 1 1 d G . .
H70 H -0.5676 -0.0451 0.2060 0.106 Uiso 1 1 calc R . .
C71 C -0.1067 -0.1284 0.0984 0.121 Uiso 1 1 d . . .
C72 C -0.0668 -0.2207 0.0842 0.150 Uiso 1 1 d . A .
C73 C 0.0045 -0.2426 0.0376 0.150 Uiso 1 1 d . . .
C74 C 0.0752 -0.2438 0.0431 0.150 Uiso 0.50 1 d P A 1
C75 C 0.1608 -0.2770 0.0507 0.150 Uiso 0.50 1 d P A 1
C76 C 0.2312 -0.3002 0.0602 0.150 Uiso 0.50 1 d P A 1
C77 C 0.2994 -0.3746 0.0730 0.150 Uiso 0.50 1 d P A 1
C78 C 0.3244 -0.4609 0.0590 0.150 Uiso 0.50 1 d P A 1
C74' C 0.0311 -0.3251 0.0201 0.150 Uiso 0.50 1 d P A 2
C75' C -0.0189 -0.3727 0.0126 0.150 Uiso 0.50 1 d P . 2
C76' C 0.0009 -0.4453 0.0005 0.150 Uiso 0.50 1 d P . 2
C77' C -0.0209 -0.4984 0.0020 0.150 Uiso 0.50 1 d P . 2
C78' C -0.0009 -0.5547 -0.0005 0.150 Uiso 0.50 1 d P . 2
Nd2 Nd 0.01096(6) 0.30891(6) 0.16379(3) 0.0506(3) Uani 1 1 d . . .
P5 P 0.2585(3) 0.2476(3) 0.12689(16) 0.0560(13) Uani 1 1 d . . .
P6 P 0.0110(3) 0.1360(3) 0.10862(16) 0.0569(13) Uani 1 1 d . . .
P7 P -0.2421(3) 0.4108(3) 0.18512(17) 0.0587(14) Uani 1 1 d . . .
P8 P 0.0353(3) 0.3018(3) 0.27598(16) 0.0599(14) Uani 1 1 d . . .
O10 O 0.1180(8) 0.1788(7) 0.1790(4) 0.060(3) Uani 1 1 d . . .
O11 O 0.1597(7) 0.2967(8) 0.1339(4) 0.063(4) Uani 1 1 d . . .
O12 O 0.0124(8) 0.2167(7) 0.1106(4) 0.060(3) Uani 1 1 d . . .
O13 O -0.0765(8) 0.2487(7) 0.2121(4) 0.060(3) Uani 1 1 d . . .
O14 O -0.1466(7) 0.3954(7) 0.1677(4) 0.065(4) Uani 1 1 d . . .
O15 O 0.0165(8) 0.3431(7) 0.2355(4) 0.061(3) Uani 1 1 d . . .
O16 O -0.0024(9) 0.4512(7) 0.1622(5) 0.070(4) Uani 1 1 d . . .
O17 O 0.0069(9) 0.3966(10) 0.1007(4) 0.077(4) Uani 1 1 d . . .
O18 O 0.0149(13) 0.5106(10) 0.1038(6) 0.123(7) Uani 1 1 d . . .
N4 N 0.1784(10) 0.1083(9) 0.1559(5) 0.058(4) Uani 1 1 d . . .
N5 N -0.1384(10) 0.2788(9) 0.2508(5) 0.051(4) Uani 1 1 d . . .
N6 N 0.0053(11) 0.4564(12) 0.1217(7) 0.077(5) Uani 1 1 d . . .
C79 C 0.2681(13) 0.0948(12) 0.1458(6) 0.060(5) Uani 1 1 d . . .
C80 C 0.3333(12) 0.0207(12) 0.1260(6) 0.066(6) Uani 1 1 d . . .
H80 H 0.3938 0.0102 0.1202 0.082 Uiso 1 1 calc R . .
C81 C 0.3105(14) -0.0393(12) 0.1145(7) 0.073(6) Uani 1 1 d . B .
C82 C 0.2183(14) -0.0216(12) 0.1238(6) 0.066(6) Uani 1 1 d . . .
H82 H 0.2013 -0.0605 0.1159 0.083 Uiso 1 1 calc R . .
C83 C 0.1537(12) 0.0520(12) 0.1441(6) 0.050(5) Uani 1 1 d . . .
C84 C 0.2899(11) 0.1594(10) 0.1589(6) 0.053(5) Uani 1 1 d . . .
H84A H 0.3545 0.1361 0.1566 0.067 Uiso 1 1 calc R . .
H84B H 0.2595 0.1781 0.1896 0.067 Uiso 1 1 calc R . .
C85 C 0.0533(12) 0.0785(11) 0.1520(6) 0.059(5) Uani 1 1 d . . .
H85A H 0.0222 0.1115 0.1799 0.073 Uiso 1 1 calc R . .
H85B H 0.0418 0.0310 0.1533 0.073 Uiso 1 1 calc R . .
C86 C 0.3089(10) 0.2111(9) 0.0716(4) 0.074(6) Uiso 1 1 d G . .
C87 C 0.3964(10) 0.1496(10) 0.0569(5) 0.099(8) Uiso 1 1 d G . .
H87 H 0.4332 0.1287 0.0765 0.124 Uiso 1 1 calc R . .
C88 C 0.4291(9) 0.1192(9) 0.0128(6) 0.118(9) Uiso 1 1 d G . .
H88 H 0.4876 0.0780 0.0029 0.147 Uiso 1 1 calc R . .
C89 C 0.3742(13) 0.1505(11) -0.0165(4) 0.127(10) Uiso 1 1 d G . .
H89 H 0.3960 0.1302 -0.0460 0.158 Uiso 1 1 calc R . .
C90 C 0.2867(12) 0.2120(12) -0.0018(5) 0.158(13) Uiso 1 1 d G . .
H90 H 0.2499 0.2329 -0.0214 0.197 Uiso 1 1 calc R . .
C91 C 0.2540(8) 0.2424(9) 0.0423(6) 0.109(8) Uiso 1 1 d G . .
H91 H 0.1955 0.2836 0.0521 0.136 Uiso 1 1 calc R . .
C92 C 0.3076(9) 0.3068(8) 0.1462(4) 0.052(5) Uiso 1 1 d G . .
C93 C 0.3997(8) 0.2744(7) 0.1441(4) 0.080(6) Uiso 1 1 d G . .
H93 H 0.4385 0.2223 0.1306 0.100 Uiso 1 1 calc R . .
C94 C 0.4337(7) 0.3199(10) 0.1624(5) 0.094(7) Uiso 1 1 d G . .
H94 H 0.4953 0.2982 0.1611 0.118 Uiso 1 1 calc R . .
C95 C 0.3757(11) 0.3978(9) 0.1827(5) 0.109(8) Uiso 1 1 d G . .
H95 H 0.3985 0.4282 0.1949 0.136 Uiso 1 1 calc R . .
C96 C 0.2836(10) 0.4301(7) 0.1847(5) 0.118(9) Uiso 1 1 d G . .
H96 H 0.2448 0.4823 0.1983 0.147 Uiso 1 1 calc R . .
C97 C 0.2496(7) 0.3847(8) 0.1664(5) 0.091(7) Uiso 1 1 d G . .
H97 H 0.1880 0.4063 0.1678 0.114 Uiso 1 1 calc R . .
C98 C 0.0801(8) 0.0754(8) 0.0593(4) 0.061(5) Uiso 1 1 d G . .
C99 C 0.1510(10) 0.0912(7) 0.0371(5) 0.083(7) Uiso 1 1 d G . .
H99 H 0.1585 0.1345 0.0475 0.104 Uiso 1 1 calc R . .
C100 C 0.2107(8) 0.0424(10) -0.0007(5) 0.103(8) Uiso 1 1 d G . .
H100 H 0.2581 0.0529 -0.0156 0.128 Uiso 1 1 calc R . .
C101 C 0.1994(9) -0.0224(9) -0.0162(4) 0.100(8) Uiso 1 1 d G . .
H101 H 0.2394 -0.0551 -0.0415 0.125 Uiso 1 1 calc R . .
C102 C 0.1285(11) -0.0382(8) 0.0060(5) 0.103(8) Uiso 1 1 d G . .
H102 H 0.1210 -0.0815 -0.0044 0.129 Uiso 1 1 calc R . .
C103 C 0.0689(9) 0.0107(9) 0.0438(5) 0.107(8) Uiso 1 1 d G . .
H103 H 0.0214 0.0001 0.0587 0.133 Uiso 1 1 calc R . .
C104 C -0.1004(7) 0.1466(8) 0.1141(4) 0.058(5) Uiso 1 1 d G . .
C105 C -0.1570(9) 0.2108(8) 0.0945(4) 0.087(7) Uiso 1 1 d G . .
H105 H -0.1357 0.2452 0.0794 0.108 Uiso 1 1 calc R . .
C106 C -0.2454(9) 0.2235(8) 0.0975(5) 0.097(8) Uiso 1 1 d G . .
H106 H -0.2833 0.2665 0.0844 0.122 Uiso 1 1 calc R . .
C107 C -0.2773(7) 0.1721(10) 0.1201(5) 0.100(8) Uiso 1 1 d G . .
H107 H -0.3365 0.1806 0.1221 0.125 Uiso 1 1 calc R . .
C108 C -0.2207(10) 0.1078(9) 0.1396(5) 0.106(8) Uiso 1 1 d G . .
H108 H -0.2421 0.0734 0.1548 0.132 Uiso 1 1 calc R . .
C109 C -0.1323(9) 0.0951(7) 0.1366(4) 0.088(7) Uiso 1 1 d G . .
H109 H -0.0945 0.0521 0.1497 0.110 Uiso 1 1 calc R . .
C110 C 0.3820 -0.1264 0.0940 0.119 Uiso 1 1 d . . .
C111 C 0.3809 -0.1877 0.1278 0.150 Uiso 0.50 1 d P B 1
C112 C 0.4436 -0.2690 0.1185 0.150 Uiso 0.50 1 d P B 1
C113 C 0.4594 -0.3230 0.1536 0.150 Uiso 0.50 1 d P B 1
C114 C 0.3819 -0.3420 0.1796 0.150 Uiso 0.50 1 d P B 1
C115 C 0.3751 -0.3755 0.2199 0.150 Uiso 0.50 1 d P B 1
C116 C 0.3170 -0.3938 0.2480 0.150 Uiso 0.50 1 d P B 1
C117 C 0.3141 -0.4068 0.2827 0.150 Uiso 0.50 1 d P B 1
C11' C 0.3783 -0.1490 0.0537 0.150 Uiso 0.50 1 d P B 2
C12' C 0.4427 -0.2462 0.0376 0.150 Uiso 0.50 1 d P B 2
C13' C 0.4390 -0.2683 -0.0098 0.150 Uiso 0.50 1 d P B 2
C14' C 0.5015 -0.3462 -0.0259 0.150 Uiso 0.50 1 d P B 2
C15' C 0.5925 -0.3674 -0.0307 0.150 Uiso 0.50 1 d P B 2
C16' C 0.6613 -0.4592 -0.0561 0.150 Uiso 0.50 1 d P B 2
C17' C 0.7404 -0.4734 -0.0650 0.150 Uiso 0.50 1 d P B 2
C118 C -0.2242(12) 0.3122(11) 0.2520(6) 0.056(5) Uani 1 1 d . . .
C119 C -0.2859(13) 0.3373(11) 0.2925(7) 0.067(6) Uani 1 1 d . . .
H119 H -0.3473 0.3604 0.2931 0.084 Uiso 1 1 calc R . .
C120 C -0.2605(12) 0.3294(13) 0.3324(6) 0.070(6) Uani 1 1 d . . .
C121 C -0.1697(13) 0.2918(12) 0.3286(6) 0.064(5) Uani 1 1 d . . .
H121 H -0.1481 0.2839 0.3540 0.080 Uiso 1 1 calc R . .
C122 C -0.1080(12) 0.2648(11) 0.2879(7) 0.063(6) Uani 1 1 d . . .
C123 C -0.2523(11) 0.3284(11) 0.2096(6) 0.061(5) Uani 1 1 d . . .
H12A H -0.3149 0.3379 0.2148 0.076 Uiso 1 1 calc R . .
H12B H -0.2160 0.2800 0.1892 0.076 Uiso 1 1 calc R . .
C124 C -0.0049(12) 0.2262(11) 0.2822(6) 0.064(5) Uani 1 1 d . . .
H12C H 0.0245 0.1868 0.2565 0.080 Uiso 1 1 calc R . .
H12D H 0.0104 0.1976 0.3078 0.080 Uiso 1 1 calc R . .
C125 C -0.2993(9) 0.4306(8) 0.1423(4) 0.059(5) Uiso 1 1 d G . .
C126 C -0.3830(9) 0.4306(8) 0.1471(4) 0.077(6) Uiso 1 1 d G . .
H126 H -0.4099 0.4171 0.1732 0.097 Uiso 1 1 calc R . .
C127 C -0.4264(8) 0.4509(10) 0.1128(5) 0.111(9) Uiso 1 1 d G . .
H127 H -0.4825 0.4509 0.1159 0.138 Uiso 1 1 calc R . .
C128 C -0.3862(11) 0.4711(10) 0.0737(4) 0.115(9) Uiso 1 1 d G . .
H128 H -0.4153 0.4847 0.0508 0.144 Uiso 1 1 calc R . .
C129 C -0.3025(11) 0.4711(10) 0.0690(4) 0.127(10) Uiso 1 1 d G . .
H129 H -0.2755 0.4847 0.0428 0.158 Uiso 1 1 calc R . .
C130 C -0.2590(8) 0.4509(9) 0.1033(5) 0.090(7) Uiso 1 1 d G . .
H130 H -0.2030 0.4509 0.1001 0.113 Uiso 1 1 calc R . .
C131 C -0.2934(8) 0.4936(7) 0.2267(3) 0.050(5) Uiso 1 1 d G . .
C132 C -0.2416(7) 0.5289(8) 0.2375(4) 0.083(7) Uiso 1 1 d G . .
H132 H -0.1819 0.5114 0.2218 0.104 Uiso 1 1 calc R . .
C133 C -0.2790(9) 0.5904(8) 0.2717(4) 0.087(7) Uiso 1 1 d G . .
H133 H -0.2443 0.6140 0.2789 0.109 Uiso 1 1 calc R . .
C134 C -0.3682(9) 0.6166(7) 0.2952(4) 0.086(7) Uiso 1 1 d G . .
H134 H -0.3932 0.6577 0.3181 0.108 Uiso 1 1 calc R . .
C135 C -0.4200(7) 0.5813(8) 0.2844(4) 0.090(7) Uiso 1 1 d G . .
H135 H -0.4797 0.5988 0.3001 0.113 Uiso 1 1 calc R . .
C136 C -0.3826(8) 0.5198(8) 0.2501(4) 0.080(6) Uiso 1 1 d G . .
H136 H -0.4173 0.4962 0.2429 0.100 Uiso 1 1 calc R . .
C137 C -0.0237(9) 0.3761(8) 0.3229(4) 0.063(5) Uiso 1 1 d G . .
C138 C -0.0120(10) 0.3547(8) 0.3646(5) 0.100(8) Uiso 1 1 d G . .
H138 H 0.0299 0.3028 0.3681 0.125 Uiso 1 1 calc R . .
C139 C -0.0630(12) 0.4110(11) 0.4011(4) 0.123(10) Uiso 1 1 d G . .
H139 H -0.0552 0.3967 0.4290 0.154 Uiso 1 1 calc R . .
C140 C -0.1257(11) 0.4886(10) 0.3958(5) 0.134(11) Uiso 1 1 d G . .
H140 H -0.1599 0.5263 0.4202 0.168 Uiso 1 1 calc R . .
C141 C -0.1374(10) 0.5100(7) 0.3541(6) 0.113(9) Uiso 1 1 d G . .
H141 H -0.1793 0.5619 0.3505 0.141 Uiso 1 1 calc R . .
C142 C -0.0864(10) 0.4537(9) 0.3176(4) 0.089(7) Uiso 1 1 d G . .
H142 H -0.0942 0.4680 0.2897 0.111 Uiso 1 1 calc R . .
C143 C 0.1544(6) 0.2537(8) 0.2745(4) 0.063(5) Uiso 1 1 d G . .
C144 C 0.2014(9) 0.3006(6) 0.2670(4) 0.080(6) Uiso 1 1 d G . .
H144 H 0.1704 0.3564 0.2655 0.100 Uiso 1 1 calc R . .
C145 C 0.2947(9) 0.2642(9) 0.2616(5) 0.092(7) Uiso 1 1 d G . .
H145 H 0.3262 0.2956 0.2566 0.115 Uiso 1 1 calc R . .
C146 C 0.3411(6) 0.1807(9) 0.2637(5) 0.090(7) Uiso 1 1 d G . .
H146 H 0.4036 0.1563 0.2601 0.113 Uiso 1 1 calc R . .
C147 C 0.2942(9) 0.1338(6) 0.2712(5) 0.089(7) Uiso 1 1 d G . .
H147 H 0.3252 0.0780 0.2727 0.111 Uiso 1 1 calc R . .
C148 C 0.2008(9) 0.1702(7) 0.2766(4) 0.070(6) Uiso 1 1 d G . .
H148 H 0.1694 0.1388 0.2817 0.088 Uiso 1 1 calc R . .
C149 C -0.3313 0.3664 0.3765 0.150 Uiso 1 1 d . . .
C150 C -0.3204 0.4256 0.3974 0.150 Uiso 1 1 d . . .
C151 C -0.3839 0.4594 0.4422 0.150 Uiso 1 1 d . . .
C152 C -0.3414 0.4751 0.4734 0.150 Uiso 1 1 d . . .
C153 C -0.2973 0.4558 0.5002 0.150 Uiso 1 1 d . . .
C154 C -0.2648 0.4603 0.5217 0.150 Uiso 1 1 d . . .
C155 C -0.2022 0.4236 0.5277 0.150 Uiso 1 1 d . . .
C156 C -0.1652 0.3781 0.5659 0.150 Uiso 1 1 d . . .
N7 N -0.4757(17) 0.3230(17) 0.2587(9) 0.119(8) Uiso 1 1 d . . .
O19 O -0.4817(13) 0.3907(13) 0.2557(6) 0.126(6) Uiso 1 1 d . . .
O20 O -0.4269(16) 0.2717(16) 0.2308(8) 0.165(9) Uiso 1 1 d . . .
O21 O -0.5178(18) 0.3116(16) 0.2915(9) 0.187(10) Uiso 1 1 d . . .
N8 N 0.107(3) 0.051(3) 0.3609(14) 0.177(13) Uiso 1 1 d . . .
O22 O 0.055(3) 0.115(2) 0.3668(12) 0.251(16) Uiso 1 1 d . . .
O23 O 0.1275(16) 0.0307(15) 0.3964(8) 0.160(8) Uiso 1 1 d . . .
O24 O 0.148(3) 0.007(3) 0.3276(16) 0.31(2) Uiso 1 1 d . . .
N9 N 0.1053 -0.1342 0.1778 0.179 Uiso 1 1 d . . .
O25 O 0.0495 -0.0724 0.2073 0.161 Uiso 1 1 d . . .
O26 O 0.0891 -0.1182 0.1464 0.194 Uiso 1 1 d . . .
O27 O 0.1566 -0.1531 0.1971 0.263 Uiso 1 1 d . . .
N10 N -0.4300 0.0296 0.1118 0.147 Uiso 1 1 d . . .
O28 O -0.4002 0.0563 0.0940 0.279 Uiso 1 1 d . . .
O29 O -0.4930 0.0660 0.1465 0.136 Uiso 1 1 d . . .
O30 O -0.4344 -0.0336 0.1068 0.183 Uiso 1 1 d . . .
O1W O -0.4232(11) 0.1205(10) 0.2144(5) 0.103(5) Uani 1 1 d . . .
O2W O 0.0995(11) 0.0315(11) 0.2528(6) 0.119(6) Uani 1 1 d . . .

loop_
_atom_site_aniso_label
_atom_site_aniso_U_11
_atom_site_aniso_U_22
_atom_site_aniso_U_33
_atom_site_aniso_U_23
_atom_site_aniso_U_13
_atom_site_aniso_U_12
Nd1 0.0438(6) 0.0526(7) 0.0498(6) 0.0000(5) -0.0073(5) -0.0188(5)
P1 0.050(3) 0.076(4) 0.056(3) 0.006(3) -0.007(2) -0.029(3)
P2 0.055(3) 0.054(3) 0.062(3) -0.007(3) -0.012(3) -0.024(3)
P3 0.043(3) 0.059(3) 0.076(4) 0.002(3) 0.000(3) -0.021(3)
P4 0.060(3) 0.056(3) 0.053(3) 0.001(2) -0.012(3) -0.018(3)
O1 0.039(7) 0.048(7) 0.063(8) -0.013(6) -0.007(6) -0.008(6)
O2 0.057(9) 0.083(10) 0.064(8) 0.012(7) -0.006(7) -0.029(7)
O3 0.066(8) 0.068(9) 0.062(8) 0.009(7) -0.023(6) -0.038(7)
O4 0.045(7) 0.048(7) 0.067(9) -0.005(6) 0.011(6) -0.015(6)
O5 0.045(8) 0.065(9) 0.088(9) 0.024(7) -0.019(7) -0.016(7)
O6 0.071(8) 0.050(7) 0.057(8) -0.005(6) -0.021(6) -0.031(7)
O7 0.056(9) 0.066(9) 0.077(10) 0.013(8) -0.017(7) -0.026(7)
O8 0.063(9) 0.071(10) 0.065(9) -0.016(8) -0.029(7) -0.009(8)
O9 0.165(18) 0.106(14) 0.073(11) 0.038(11) -0.012(11) -0.041(13)
N1 0.052(11) 0.075(13) 0.047(9) 0.004(9) -0.017(8) -0.028(10)
N2 0.067(12) 0.055(10) 0.063(11) 0.012(8) -0.008(10) -0.036(9)
N3 0.055(11) 0.068(13) 0.057(12) 0.000(11) 0.004(9) -0.014(10)
C1 0.039(12) 0.063(14) 0.046(11) 0.009(10) -0.014(9) -0.008(10)
C2 0.061(14) 0.077(16) 0.072(14) 0.021(12) -0.025(11) -0.030(13)
C3 0.035(12) 0.074(16) 0.077(14) -0.018(12) 0.011(10) -0.016(11)
C4 0.073(15) 0.031(11) 0.068(13) -0.004(9) -0.031(11) -0.005(11)
C5 0.061(14) 0.048(13) 0.058(12) 0.009(10) -0.037(10) -0.014(11)
C6 0.038(11) 0.069(14) 0.064(12) -0.005(10) -0.006(9) -0.023(10)
C7 0.055(12) 0.047(11) 0.068(13) -0.005(9) -0.004(10) -0.021(10)
C40 0.049(13) 0.068(13) 0.071(14) 0.011(10) -0.016(11) -0.043(10)
C41 0.071(15) 0.096(18) 0.058(15) 0.023(13) 0.011(13) -0.033(13)
C42 0.084(18) 0.11(2) 0.041(13) -0.008(12) 0.021(12) -0.033(15)
C43 0.102(19) 0.062(14) 0.077(16) 0.032(12) -0.034(14) -0.045(13)
C44 0.084(17) 0.070(14) 0.050(13) 0.001(10) -0.004(12) -0.037(13)
C45 0.037(11) 0.083(15) 0.072(14) -0.006(11) 0.005(10) -0.027(11)
C46 0.073(15) 0.083(16) 0.057(12) -0.001(11) -0.024(11) -0.029(12)
Nd2 0.0432(6) 0.0531(7) 0.0484(6) -0.0058(5) -0.0048(5) -0.0175(5)
P5 0.044(3) 0.061(3) 0.061(3) 0.000(3) -0.008(2) -0.024(3)
P6 0.051(3) 0.055(3) 0.057(3) -0.010(2) -0.007(2) -0.020(3)
P7 0.042(3) 0.064(3) 0.063(3) 0.000(3) -0.008(2) -0.019(3)
P8 0.053(3) 0.071(4) 0.051(3) -0.002(3) -0.010(2) -0.023(3)
O10 0.046(8) 0.051(8) 0.068(8) 0.003(7) -0.009(6) -0.010(7)
O11 0.041(8) 0.076(9) 0.064(8) 0.016(7) -0.015(6) -0.017(7)
O12 0.072(9) 0.062(8) 0.050(7) 0.000(6) -0.011(6) -0.036(7)
O13 0.045(8) 0.061(8) 0.065(8) -0.008(7) -0.002(7) -0.019(6)
O14 0.035(7) 0.068(9) 0.080(9) 0.007(7) -0.007(6) -0.016(6)
O15 0.061(8) 0.072(9) 0.049(7) 0.005(6) -0.022(6) -0.025(7)
O16 0.067(9) 0.048(8) 0.084(11) -0.002(8) -0.001(8) -0.025(7)
O17 0.074(10) 0.081(11) 0.055(9) 0.005(8) -0.008(7) -0.020(9)
O18 0.171(19) 0.070(11) 0.110(14) 0.036(11) -0.010(12) -0.051(12)
N4 0.046(10) 0.053(11) 0.051(9) -0.003(8) -0.007(8) -0.001(9)
N5 0.040(10) 0.063(10) 0.046(10) -0.002(8) -0.011(8) -0.018(8)
N6 0.065(12) 0.061(14) 0.073(15) 0.000(12) 0.002(10) -0.008(10)
C79 0.055(14) 0.076(15) 0.051(12) 0.021(11) -0.016(10) -0.030(12)
C80 0.038(12) 0.063(14) 0.075(14) -0.008(11) 0.005(10) -0.013(11)
C81 0.063(15) 0.053(13) 0.073(14) -0.015(11) 0.005(11) -0.009(11)
C82 0.078(16) 0.046(13) 0.078(14) 0.014(11) -0.011(12) -0.035(12)
C83 0.046(12) 0.055(13) 0.057(12) 0.005(10) -0.016(9) -0.027(11)
C84 0.040(11) 0.053(12) 0.077(13) 0.001(10) -0.023(9) -0.025(9)
C85 0.072(14) 0.048(11) 0.064(12) -0.003(9) -0.014(10) -0.036(10)
C118 0.041(12) 0.062(13) 0.045(12) -0.004(9) 0.017(10) -0.019(10)
C119 0.061(13) 0.050(12) 0.083(16) 0.009(11) -0.011(12) -0.021(10)
C120 0.036(12) 0.094(16) 0.056(13) 0.013(11) 0.002(10) -0.014(11)
C121 0.060(14) 0.066(13) 0.066(14) 0.016(11) -0.015(11) -0.028(11)
C122 0.047(12) 0.043(12) 0.082(16) 0.001(10) 0.004(12) -0.014(10)
C123 0.032(10) 0.072(14) 0.059(12) -0.009(10) -0.002(9) -0.009(9)
C124 0.058(13) 0.062(13) 0.071(13) 0.009(10) -0.032(10) -0.018(11)
O1W 0.119(13) 0.095(12) 0.097(12) 0.023(9) -0.027(10) -0.049(10)
O2W 0.105(13) 0.115(14) 0.144(15) 0.017(12) -0.024(11) -0.058(11)

loop_
_atom_type_symbol
_atom_type_description
_atom_type_scat_dispersion_real
_atom_type_scat_dispersion_imag
_atom_type_scat_source
C C 0.0033 0.0016 'International Tables Vol C Tables 4.2.6.8 and 6.1.1.4'
H H 0.0000 0.0000 'International Tables Vol C Tables 4.2.6.8 and 6.1.1.4'
N N 0.0061 0.0033 'International Tables Vol C Tables 4.2.6.8 and 6.1.1.4'
O O 0.0106 0.0060 'International Tables Vol C Tables 4.2.6.8 and 6.1.1.4'
P P 0.1023 0.0942 'International Tables Vol C Tables 4.2.6.8 and 6.1.1.4'
Nd Nd -0.1943 3.0179 'International Tables Vol C Tables 4.2.6.8 and 6.1.1.4'

loop_
_geom_angle_atom_site_label_1
_geom_angle_atom_site_label_2
_geom_angle_atom_site_label_3
_geom_angle
_geom_angle_site_symmetry_1
_geom_angle_site_symmetry_3
_geom_angle_publ_flag
O6 Nd1 O4 77.0(4) . . ?
O6 Nd1 O3 149.6(4) . . ?
O4 Nd1 O3 78.0(4) . . ?
O6 Nd1 O5 95.2(4) . . ?
O4 Nd1 O5 73.1(4) . . ?
O3 Nd1 O5 93.7(4) . . ?
O6 Nd1 O2 96.9(4) . . ?
O4 Nd1 O2 144.2(4) . . ?
O3 Nd1 O2 93.4(4) . . ?
O5 Nd1 O2 142.6(4) . . ?
O6 Nd1 O1 79.6(4) . . ?
O4 Nd1 O1 72.5(4) . . ?
O3 Nd1 O1 76.7(4) . . ?
O5 Nd1 O1 145.5(4) . . ?
O2 Nd1 O1 71.7(4) . . ?
O6 Nd1 O7 76.1(4) . . ?
O4 Nd1 O7 135.0(4) . . ?
O3 Nd1 O7 134.3(4) . . ?
O5 Nd1 O7 74.2(4) . . ?
O2 Nd1 O7 74.6(4) . . ?
O1 Nd1 O7 135.2(4) . . ?
O6 Nd1 O8 126.8(4) . . ?
O4 Nd1 O8 140.5(4) . . ?
O3 Nd1 O8 83.6(4) . . ?
O5 Nd1 O8 73.7(4) . . ?
O2 Nd1 O8 70.8(4) . . ?
O1 Nd1 O8 136.0(4) . . ?
O7 Nd1 O8 50.7(5) . . ?
O6 Nd1 N3 102.1(5) . . ?
O4 Nd1 N3 146.2(4) . . ?
O3 Nd1 N3 108.3(5) . . ?
O5 Nd1 N3 73.4(4) . . ?
O2 Nd1 N3 69.5(4) . . ?
O1 Nd1 N3 141.1(4) . . ?
O7 Nd1 N3 26.0(4) . . ?
O8 Nd1 N3 24.8(4) . . ?
O2 P1 C6 111.6(8) . . ?
O2 P1 C14 108.7(8) . . ?
C6 P1 C14 105.9(8) . . ?
O2 P1 C8 111.2(8) . . ?
C6 P1 C8 108.4(8) . . ?
C14 P1 C8 110.8(7) . . ?
O3 P2 C26 110.2(7) . . ?
O3 P2 C20 113.5(7) . . ?
C26 P2 C20 108.2(7) . . ?
O3 P2 C7 111.7(8) . . ?
C26 P2 C7 105.7(8) . . ?
C20 P2 C7 107.1(8) . . ?
O5 P3 C53 109.7(8) . . ?
O5 P3 C45 112.2(8) . . ?
C53 P3 C45 108.8(8) . . ?
O5 P3 C47 111.9(8) . . ?
C53 P3 C47 110.9(7) . . ?
C45 P3 C47 103.2(8) . . ?
O6 P4 C65 112.8(7) . . ?
O6 P4 C59 109.1(7) . . ?
C65 P4 C59 108.9(7) . . ?
O6 P4 C46 111.9(8) . . ?
C65 P4 C46 107.1(8) . . ?
C59 P4 C46 106.8(8) . . ?
N1 O1 Nd1 130.6(9) . . ?
P1 O2 Nd1 147.7(8) . . ?
P2 O3 Nd1 136.3(7) . . ?
N2 O4 Nd1 134.9(9) . . ?
P3 O5 Nd1 146.5(7) . . ?
P4 O6 Nd1 137.9(7) . . ?
N3 O7 Nd1 94.9(11) . . ?
N3 O8 Nd1 95.6(11) . . ?
O1 N1 C5 119.0(16) . . ?
O1 N1 C1 121.2(17) . . ?
C5 N1 C1 119.5(17) . . ?
C44 N2 O4 120.3(16) . . ?
C44 N2 C40 121.3(17) . . ?
O4 N2 C40 118.3(16) . . ?
O8 N3 O9 123(2) . . ?
O8 N3 O7 118.5(17) . . ?
O9 N3 O7 118(2) . . ?
O8 N3 Nd1 59.6(10) . . ?
O9 N3 Nd1 171.7(15) . . ?
O7 N3 Nd1 59.1(9) . . ?
N1 C1 C2 120(2) . . ?
N1 C1 C6 114.7(16) . . ?
C2 C1 C6 124.8(18) . . ?
C3 C2 C1 121.5(19) . . ?
C3 C2 H2 119.2 . . ?
C1 C2 H2 119.2 . . ?
C4 C3 C2 115.6(18) . . ?
C4 C3 C32 122.8(18) . . ?
C2 C3 C32 121.6(17) . . ?
C3 C4 C5 125(2) . . ?
C3 C4 H4 117.7 . . ?
C5 C4 H4 117.7 . . ?
N1 C5 C4 118.1(19) . . ?
N1 C5 C7 118.2(16) . . ?
C4 C5 C7 123.5(19) . . ?
C1 C6 P1 111.9(13) . . ?
C1 C6 H6A 109.2 . . ?
P1 C6 H6A 109.2 . . ?
C1 C6 H6B 109.2 . . ?
P1 C6 H6B 109.2 . . ?
H6A C6 H6B 107.9 . . ?
C5 C7 P2 110.7(12) . . ?
C5 C7 H7A 109.5 . . ?
P2 C7 H7A 109.5 . . ?
C5 C7 H7B 109.5 . . ?
P2 C7 H7B 109.5 . . ?
H7A C7 H7B 108.1 . . ?
C9 C8 C13 120.0 . . ?
C9 C8 P1 117.4(9) . . ?
C13 C8 P1 122.5(9) . . ?
C10 C9 C8 120.0 . . ?
C10 C9 H9 120.0 . . ?
C8 C9 H9 120.0 . . ?
C9 C10 C11 120.0 . . ?
C9 C10 H10 120.0 . . ?
C11 C10 H10 120.0 . . ?
C10 C11 C12 120.0 . . ?
C10 C11 H11 120.0 . . ?
C12 C11 H11 120.0 . . ?
C13 C12 C11 120.0 . . ?
C13 C12 H12 120.0 . . ?
C11 C12 H12 120.0 . . ?
C12 C13 C8 120.0 . . ?
C12 C13 H13 120.0 . . ?
C8 C13 H13 120.0 . . ?
C15 C14 C19 120.0 . . ?
C15 C14 P1 118.3(9) . . ?
C19 C14 P1 121.7(9) . . ?
C16 C15 C14 120.0 . . ?
C16 C15 H15 120.0 . . ?
C14 C15 H15 120.0 . . ?
C15 C16 C17 120.0 . . ?
C15 C16 H16 120.0 . . ?
C17 C16 H16 120.0 . . ?
C18 C17 C16 120.0 . . ?
C18 C17 H17 120.0 . . ?
C16 C17 H17 120.0 . . ?
C17 C18 C19 120.0 . . ?
C17 C18 H18 120.0 . . ?
C19 C18 H18 120.0 . . ?
C18 C19 C14 120.0 . . ?
C18 C19 H19 120.0 . . ?
C14 C19 H19 120.0 . . ?
C21 C20 C25 120.0 . . ?
C21 C20 P2 118.3(8) . . ?
C25 C20 P2 121.5(8) . . ?
C22 C21 C20 120.0 . . ?
C22 C21 H21 120.0 . . ?
C20 C21 H21 120.0 . . ?
C21 C22 C23 120.0 . . ?
C21 C22 H22 120.0 . . ?
C23 C22 H22 120.0 . . ?
C24 C23 C22 120.0 . . ?
C24 C23 H23 120.0 . . ?
C22 C23 H23 120.0 . . ?
C23 C24 C25 120.0 . . ?
C23 C24 H24 120.0 . . ?
C25 C24 H24 120.0 . . ?
C24 C25 C20 120.0 . . ?
C24 C25 H25 120.0 . . ?
C20 C25 H25 120.0 . . ?
C27 C26 C31 120.0 . . ?
C27 C26 P2 119.7(9) . . ?
C31 C26 P2 120.2(9) . . ?
C28 C27 C26 120.0 . . ?
C28 C27 H27 120.0 . . ?
C26 C27 H27 120.0 . . ?
C29 C28 C27 120.0 . . ?
C29 C28 H28 120.0 . . ?
C27 C28 H28 120.0 . . ?
C28 C29 C30 120.0 . . ?
C28 C29 H29 120.0 . . ?
C30 C29 H29 120.0 . . ?
C31 C30 C29 120.0 . . ?
C31 C30 H30 120.0 . . ?
C29 C30 H30 120.0 . . ?
C30 C31 C26 120.0 . . ?
C30 C31 H31 120.0 . . ?
C26 C31 H31 120.0 . . ?
C33 C32 C3 109.3(8) . . ?
C32 C33 C34 105.8 . . ?
C35 C34 C33 105.9 . . ?
C34 C35 C36 113.4 . . ?
C37 C36 C35 107.7 . . ?
C38 C37 C36 99.0 . . ?
C39 C38 C37 115.1 . . ?
C41 C40 N2 119.0(18) . . ?
C41 C40 C45 126.5(18) . . ?
N2 C40 C45 114.5(16) . . ?
C40 C41 C42 124(2) . . ?
C40 C41 H41 118.1 . . ?
C42 C41 H41 118.1 . . ?
C41 C42 C43 114.2(18) . . ?
C41 C42 C71 122(2) . . ?
C43 C42 C71 124(2) . . ?
C44 C43 C42 125(2) . . ?
C44 C43 H43 117.4 . . ?
C42 C43 H43 117.4 . . ?
N2 C44 C43 116(2) . . ?
N2 C44 C46 119.0(17) . . ?
C43 C44 C46 125(2) . . ?
C40 C45 P3 114.3(14) . . ?
C40 C45 H45A 108.7 . . ?
P3 C45 H45A 108.7 . . ?
C40 C45 H45B 108.7 . . ?
P3 C45 H45B 108.7 . . ?
H45A C45 H45B 107.6 . . ?
C44 C46 P4 109.2(14) . . ?
C44 C46 H46A 109.8 . . ?
P4 C46 H46A 109.8 . . ?
C44 C46 H46B 109.8 . . ?
P4 C46 H46B 109.8 . . ?
H46A C46 H46B 108.3 . . ?
C48 C47 C52 120.0 . . ?
C48 C47 P3 122.4(10) . . ?
C52 C47 P3 117.6(10) . . ?
C49 C48 C47 120.0 . . ?
C49 C48 H48 120.0 . . ?
C47 C48 H48 120.0 . . ?
C48 C49 C50 120.0 . . ?
C48 C49 H49 120.0 . . ?
C50 C49 H49 120.0 . . ?
C49 C50 C51 120.0 . . ?
C49 C50 H50 120.0 . . ?
C51 C50 H50 120.0 . . ?
C52 C51 C50 120.0 . . ?
C52 C51 H51 120.0 . . ?
C50 C51 H51 120.0 . . ?
C51 C52 C47 120.0 . . ?
C51 C52 H52 120.0 . . ?
C47 C52 H52 120.0 . . ?
C54 C53 C58 120.0 . . ?
C54 C53 P3 121.2(9) . . ?
C58 C53 P3 118.4(9) . . ?
C55 C54 C53 120.0 . . ?
C55 C54 H54 120.0 . . ?
C53 C54 H54 120.0 . . ?
C54 C55 C56 120.0 . . ?
C54 C55 H55 120.0 . . ?
C56 C55 H55 120.0 . . ?
C55 C56 C57 120.0 . . ?
C55 C56 H56 120.0 . . ?
C57 C56 H56 120.0 . . ?
C56 C57 C58 120.0 . . ?
C56 C57 H57 120.0 . . ?
C58 C57 H57 120.0 . . ?
C57 C58 C53 120.0 . . ?
C57 C58 H58 120.0 . . ?
C53 C58 H58 120.0 . . ?
C60 C59 C64 120.0 . . ?
C60 C59 P4 119.3(10) . . ?
C64 C59 P4 120.5(10) . . ?
C59 C60 C61 120.0 . . ?
C59 C60 H60 120.0 . . ?
C61 C60 H60 120.0 . . ?
C60 C61 C62 120.0 . . ?
C60 C61 H61 120.0 . . ?
C62 C61 H61 120.0 . . ?
C63 C62 C61 120.0 . . ?
C63 C62 H62 120.0 . . ?
C61 C62 H62 120.0 . . ?
C62 C63 C64 120.0 . . ?
C62 C63 H63 120.0 . . ?
C64 C63 H63 120.0 . . ?
C63 C64 C59 120.0 . . ?
C63 C64 H64 120.0 . . ?
C59 C64 H64 120.0 . . ?
C66 C65 C70 120.0 . . ?
C66 C65 P4 116.2(8) . . ?
C70 C65 P4 123.8(8) . . ?
C67 C66 C65 120.0 . . ?
C67 C66 H66 120.0 . . ?
C65 C66 H66 120.0 . . ?
C66 C67 C68 120.0 . . ?
C66 C67 H67 120.0 . . ?
C68 C67 H67 120.0 . . ?
C69 C68 C67 120.0 . . ?
C69 C68 H68 120.0 . . ?
C67 C68 H68 120.0 . . ?
C70 C69 C68 120.0 . . ?
C70 C69 H69 120.0 . . ?
C68 C69 H69 120.0 . . ?
C69 C70 C65 120.0 . . ?
C69 C70 H70 120.0 . . ?
C65 C70 H70 120.0 . . ?
C42 C71 C72 107.0(10) . . ?
C71 C72 C73 109.7 . . ?
C74 C73 C74' 104.4 . . ?
C74 C73 C72 108.8 . . ?
C74' C73 C72 110.6 . . ?
C73 C74 C75 157.1 . . ?
C76 C75 C74 174.2 . . ?
C75 C76 C77 139.5 . . ?
C76 C77 C78 127.8 . . ?
C73 C74' C75' 134.9 . . ?
C76' C75' C78' 0.0 . 2_545 ?
C76' C75' C74' 137.0 . . ?
C78' C75' C74' 137.0 2_545 . ?
C78' C76' C77' 6.1 2_545 2_545 ?
C78' C76' C77' 28.3 2_545 . ?
C77' C76' C77' 34.4 2_545 . ?
C78' C76' C75' 167.0 2_545 . ?
C77' C76' C75' 165.6 2_545 . ?
C77' C76' C75' 148.1 . . ?
C78' C76' C78' 13.2 2_545 . ?
C77' C76' C78' 19.2 2_545 . ?
C77' C76' C78' 15.1 . . ?
C75' C76' C78' 160.6 . . ?
C78' C76' C76' 13.2 2_545 2_545 ?
C77' C76' C76' 19.2 2_545 2_545 ?
C77' C76' C76' 15.1 . 2_545 ?
C75' C76' C76' 160.6 . 2_545 ?
C78' C76' C76' 0.0 . 2_545 ?
C77' C77' C78' 93.4 2_545 . ?
C77' C77' C76' 93.4 2_545 2_545 ?
C78' C77' C76' 0.0 . 2_545 ?
C77' C77' C78' 52.2 2_545 2_545 ?
C78' C77' C78' 145.6 . 2_545 ?
C76' C77' C78' 145.6 2_545 2_545 ?
C77' C77' C76' 52.2 2_545 . ?
C78' C77' C76' 145.6 . . ?
C76' C77' C76' 145.6 2_545 . ?
C78' C77' C76' 0.0 2_545 . ?
C76' C78' C77' 96.3 2_545 . ?
C76' C78' C77' 130.4 2_545 2_545 ?
C77' C78' C77' 34.4 . 2_545 ?
C76' C78' C75' 80.3 2_545 2_545 ?
C77' C78' C75' 165.6 . 2_545 ?
C77' C78' C75' 148.1 2_545 2_545 ?
C76' C78' C78' 115.4 2_545 2_545 ?
C77' C78' C78' 19.2 . 2_545 ?
C77' C78' C78' 15.1 2_545 2_545 ?
C75' C78' C78' 160.6 2_545 2_545 ?
C76' C78' C76' 115.4 2_545 . ?
C77' C78' C76' 19.2 . . ?
C77' C78' C76' 15.1 2_545 . ?
C75' C78' C76' 160.6 2_545 . ?
C78' C78' C76' 0.0 2_545 . ?
O15 Nd2 O12 151.3(4) . . ?
O15 Nd2 O11 91.1(4) . . ?
O12 Nd2 O11 97.7(4) . . ?
O15 Nd2 O10 80.1(4) . . ?
O12 Nd2 O10 76.8(4) . . ?
O11 Nd2 O10 72.1(4) . . ?
O15 Nd2 O14 99.2(4) . . ?
O12 Nd2 O14 90.2(4) . . ?
O11 Nd2 O14 142.5(4) . . ?
O10 Nd2 O14 145.1(4) . . ?
O15 Nd2 O13 76.2(4) . . ?
O12 Nd2 O13 80.8(4) . . ?
O11 Nd2 O13 144.4(4) . . ?
O10 Nd2 O13 73.0(4) . . ?
O14 Nd2 O13 73.0(4) . . ?
O15 Nd2 O16 75.3(5) . . ?
O12 Nd2 O16 133.4(5) . . ?
O11 Nd2 O16 73.0(4) . . ?
O10 Nd2 O16 136.4(4) . . ?
O14 Nd2 O16 75.0(4) . . ?
O13 Nd2 O16 132.5(4) . . ?
O15 Nd2 O17 125.0(5) . . ?
O12 Nd2 O17 83.7(5) . . ?
O11 Nd2 O17 70.8(4) . . ?
O10 Nd2 O17 134.9(4) . . ?
O14 Nd2 O17 73.8(4) . . ?
O13 Nd2 O17 143.1(4) . . ?
O16 Nd2 O17 49.9(5) . . ?
O15 Nd2 N6 99.7(5) . . ?
O12 Nd2 N6 108.9(5) . . ?
O11 Nd2 N6 68.4(4) . . ?
O10 Nd2 N6 140.5(4) . . ?
O14 Nd2 N6 74.3(4) . . ?
O13 Nd2 N6 145.9(4) . . ?
O16 Nd2 N6 24.8(4) . . ?
O17 Nd2 N6 25.2(4) . . ?
O11 P5 C86 111.0(8) . . ?
O11 P5 C92 110.1(7) . . ?
C86 P5 C92 111.2(7) . . ?
O11 P5 C84 113.5(8) . . ?
C86 P5 C84 107.1(8) . . ?
C92 P5 C84 103.8(7) . . ?
O12 P6 C98 112.3(7) . . ?
O12 P6 C104 111.7(7) . . ?
C98 P6 C104 108.4(7) . . ?
O12 P6 C85 111.1(8) . . ?
C98 P6 C85 105.9(8) . . ?
C104 P6 C85 107.1(8) . . ?
O14 P7 C123 112.9(8) . . ?
O14 P7 C125 110.5(7) . . ?
C123 P7 C125 106.7(8) . . ?
O14 P7 C131 107.9(7) . . ?
C123 P7 C131 106.9(8) . . ?
C125 P7 C131 111.9(6) . . ?
O15 P8 C124 110.0(8) . . ?
O15 P8 C137 108.7(7) . . ?
C124 P8 C137 108.5(8) . . ?
O15 P8 C143 112.1(7) . . ?
C124 P8 C143 108.5(8) . . ?
C137 P8 C143 109.0(7) . . ?
N4 O10 Nd2 136.8(10) . . ?
P5 O11 Nd2 148.2(8) . . ?
P6 O12 Nd2 138.4(7) . . ?
N5 O13 Nd2 130.6(10) . . ?
P7 O14 Nd2 147.7(8) . . ?
P8 O15 Nd2 138.0(8) . . ?
N6 O16 Nd2 97.9(13) . . ?
N6 O17 Nd2 97.1(12) . . ?
O10 N4 C83 121.8(15) . . ?
O10 N4 C79 116.5(17) . . ?
C83 N4 C79 121.7(16) . . ?
C118 N5 C122 121.8(15) . . ?
C118 N5 O13 120.3(14) . . ?
C122 N5 O13 117.5(14) . . ?
O18 N6 O16 123(2) . . ?
O18 N6 O17 122(2) . . ?
O16 N6 O17 114.7(19) . . ?
O18 N6 Nd2 171.4(16) . . ?
O16 N6 Nd2 57.3(10) . . ?
O17 N6 Nd2 57.7(11) . . ?
C80 C79 N4 118.8(19) . . ?
C80 C79 C84 122.4(18) . . ?
N4 C79 C84 118.8(17) . . ?
C79 C80 C81 120.9(19) . . ?
C79 C80 H80 119.5 . . ?
C81 C80 H80 119.5 . . ?
C80 C81 C82 118.2(17) . . ?
C80 C81 C110 123.2(17) . . ?
C82 C81 C110 118.5(18) . . ?
C83 C82 C81 120.5(19) . . ?
C83 C82 H82 119.8 . . ?
C81 C82 H82 119.8 . . ?
N4 C83 C82 119.8(17) . . ?
N4 C83 C85 116.2(16) . . ?
C82 C83 C85 123.9(18) . . ?
C79 C84 P5 115.5(12) . . ?
C79 C84 H84A 108.4 . . ?
P5 C84 H84A 108.4 . . ?
C79 C84 H84B 108.4 . . ?
P5 C84 H84B 108.4 . . ?
H84A C84 H84B 107.5 . . ?
C83 C85 P6 110.1(12) . . ?
C83 C85 H85A 109.6 . . ?
P6 C85 H85A 109.6 . . ?
C83 C85 H85B 109.6 . . ?
P6 C85 H85B 109.6 . . ?
H85A C85 H85B 108.2 . . ?
C87 C86 C91 120.0 . . ?
C87 C86 P5 123.5(10) . . ?
C91 C86 P5 116.3(10) . . ?
C86 C87 C88 120.0 . . ?
C86 C87 H87 120.0 . . ?
C88 C87 H87 120.0 . . ?
C87 C88 C89 120.0 . . ?
C87 C88 H88 120.0 . . ?
C89 C88 H88 120.0 . . ?
C90 C89 C88 120.0 . . ?
C90 C89 H89 120.0 . . ?
C88 C89 H89 120.0 . . ?
C89 C90 C91 120.0 . . ?
C89 C90 H90 120.0 . . ?
C91 C90 H90 120.0 . . ?
C90 C91 C86 120.0 . . ?
C90 C91 H91 120.0 . . ?
C86 C91 H91 120.0 . . ?
C93 C92 C97 120.0 . . ?
C93 C92 P5 121.8(8) . . ?
C97 C92 P5 118.0(8) . . ?
C92 C93 C94 120.0 . . ?
C92 C93 H93 120.0 . . ?
C94 C93 H93 120.0 . . ?
C95 C94 C93 120.0 . . ?
C95 C94 H94 120.0 . . ?
C93 C94 H94 120.0 . . ?
C94 C95 C96 120.0 . . ?
C94 C95 H95 120.0 . . ?
C96 C95 H95 120.0 . . ?
C97 C96 C95 120.0 . . ?
C97 C96 H96 120.0 . . ?
C95 C96 H96 120.0 . . ?
C96 C97 C92 120.0 . . ?
C96 C97 H97 120.0 . . ?
C92 C97 H97 120.0 . . ?
C99 C98 C103 120.0 . . ?
C99 C98 P6 117.6(9) . . ?
C103 C98 P6 122.3(9) . . ?
C98 C99 C100 120.0 . . ?
C98 C99 H99 120.0 . . ?
C100 C99 H99 120.0 . . ?
C101 C100 C99 120.0 . . ?
C101 C100 H100 120.0 . . ?
C99 C100 H100 120.0 . . ?
C100 C101 C102 120.0 . . ?
C100 C101 H101 120.0 . . ?
C102 C101 H101 120.0 . . ?
C101 C102 C103 120.0 . . ?
C101 C102 H102 120.0 . . ?
C103 C102 H102 120.0 . . ?
C102 C103 C98 120.0 . . ?
C102 C103 H103 120.0 . . ?
C98 C103 H103 120.0 . . ?
C105 C104 C109 120.0 . . ?
C105 C104 P6 116.5(8) . . ?
C109 C104 P6 123.5(8) . . ?
C104 C105 C106 120.0 . . ?
C104 C105 H105 120.0 . . ?
C106 C105 H105 120.0 . . ?
C107 C106 C105 120.0 . . ?
C107 C106 H106 120.0 . . ?
C105 C106 H106 120.0 . . ?
C106 C107 C108 120.0 . . ?
C106 C107 H107 120.0 . . ?
C108 C107 H107 120.0 . . ?
C107 C108 C109 120.0 . . ?
C107 C108 H108 120.0 . . ?
C109 C108 H108 120.0 . . ?
C108 C109 C104 120.0 . . ?
C108 C109 H109 120.0 . . ?
C104 C109 H109 120.0 . . ?
C11' C110 C111 113.4 . . ?
C11' C110 C81 116.0(8) . . ?
C111 C110 C81 109.1(8) . . ?
C112 C111 C110 120.2 . . ?
C111 C112 C113 120.6 . . ?
C112 C113 C114 119.7 . . ?
C115 C114 C113 128.6 . . ?
C116 C115 C114 139.1 . . ?
C117 C116 C115 130.0 . . ?
C110 C11' C12' 113.7 . . ?
C13' C12' C11' 111.6 . . ?
C14' C13' C12' 112.0 . . ?
C13' C14' C15' 119.0 . . ?
C14' C15' C16' 114.1 . . ?
C17' C16' C15' 113.7 . . ?
N5 C118 C119 118.7(18) . . ?
N5 C118 C123 118.5(14) . . ?
C119 C118 C123 122.6(18) . . ?
C118 C119 C120 123.2(19) . . ?
C118 C119 H119 118.4 . . ?
C120 C119 H119 118.4 . . ?
C121 C120 C119 114.6(17) . . ?
C121 C120 C149 123.8(17) . . ?
C119 C120 C149 121.5(15) . . ?
C120 C121 C122 121.9(19) . . ?
C120 C121 H121 119.1 . . ?
C122 C121 H121 119.1 . . ?
N5 C122 C121 119.5(17) . . ?
N5 C122 C124 116.9(16) . . ?
C121 C122 C124 123(2) . . ?
C118 C123 P7 114.9(14) . . ?
C118 C123 H12A 108.5 . . ?
P7 C123 H12A 108.6 . . ?
C118 C123 H12B 108.5 . . ?
P7 C123 H12B 108.6 . . ?
H12A C123 H12B 107.5 . . ?
C122 C124 P8 110.9(13) . . ?
C122 C124 H12C 109.5 . . ?
P8 C124 H12C 109.5 . . ?
C122 C124 H12D 109.5 . . ?
P8 C124 H12D 109.5 . . ?
H12C C124 H12D 108.0 . . ?
C126 C125 C130 120.0 . . ?
C126 C125 P7 122.9(9) . . ?
C130 C125 P7 117.0(9) . . ?
C127 C126 C125 120.0 . . ?
C127 C126 H126 120.0 . . ?
C125 C126 H126 120.0 . . ?
C126 C127 C128 120.0 . . ?
C126 C127 H127 120.0 . . ?
C128 C127 H127 120.0 . . ?
C127 C128 C129 120.0 . . ?
C127 C128 H128 120.0 . . ?
C129 C128 H128 120.0 . . ?
C130 C129 C128 120.0 . . ?
C130 C129 H129 120.0 . . ?
C128 C129 H129 120.0 . . ?
C129 C130 C125 120.0 . . ?
C129 C130 H130 120.0 . . ?
C125 C130 H130 120.0 . . ?
C132 C131 C136 120.0 . . ?
C132 C131 P7 119.2(8) . . ?
C136 C131 P7 120.7(8) . . ?
C133 C132 C131 120.0 . . ?
C133 C132 H132 120.0 . . ?
C131 C132 H132 120.0 . . ?
C132 C133 C134 120.0 . . ?
C132 C133 H133 120.0 . . ?
C134 C133 H133 120.0 . . ?
C135 C134 C133 120.0 . . ?
C135 C134 H134 120.0 . . ?
C133 C134 H134 120.0 . . ?
C134 C135 C136 120.0 . . ?
C134 C135 H135 120.0 . . ?
C136 C135 H135 120.0 . . ?
C135 C136 C131 120.0 . . ?
C135 C136 H136 120.0 . . ?
C131 C136 H136 120.0 . . ?
C138 C137 C142 120.0 . . ?
C138 C137 P8 120.5(9) . . ?
C142 C137 P8 119.3(9) . . ?
C137 C138 C139 120.0 . . ?
C137 C138 H138 120.0 . . ?
C139 C138 H138 120.0 . . ?
C138 C139 C140 120.0 . . ?
C138 C139 H139 120.0 . . ?
C140 C139 H139 120.0 . . ?
C141 C140 C139 120.0 . . ?
C141 C140 H140 120.0 . . ?
C139 C140 H140 120.0 . . ?
C140 C141 C142 120.0 . . ?
C140 C141 H141 120.0 . . ?
C142 C141 H141 120.0 . . ?
C141 C142 C137 120.0 . . ?
C141 C142 H142 120.0 . . ?
C137 C142 H142 120.0 . . ?
C144 C143 C148 120.0 . . ?
C144 C143 P8 118.4(8) . . ?
C148 C143 P8 121.4(8) . . ?
C145 C144 C143 120.0 . . ?
C145 C144 H144 120.0 . . ?
C143 C144 H144 120.0 . . ?
C144 C145 C146 120.0 . . ?
C144 C145 H145 120.0 . . ?
C146 C145 H145 120.0 . . ?
C147 C146 C145 120.0 . . ?
C147 C146 H146 120.0 . . ?
C145 C146 H146 120.0 . . ?
C146 C147 C148 120.0 . . ?
C146 C147 H147 120.0 . . ?
C148 C147 H147 120.0 . . ?
C147 C148 C143 120.0 . . ?
C147 C148 H148 120.0 . . ?
C143 C148 H148 120.0 . . ?
C150 C149 C120 112.7(8) . . ?
C149 C150 C151 114.6 . . ?
C152 C151 C150 112.9 . . ?
C153 C152 C151 153.5 . . ?
C154 C153 C152 159.4 . . ?
C154 C153 C155 23.7 . . ?
C152 C153 C155 163.1 . . ?
C153 C154 C155 133.8 . . ?
C154 C155 C156 137.4 . . ?
C154 C155 C153 22.5 . . ?
C156 C155 C153 143.9 . . ?
O20 N7 O21 123(3) . . ?
O20 N7 O19 120(3) . . ?
O21 N7 O19 117(3) . . ?
O22 N8 O24 132(6) . . ?
O22 N8 O23 107(5) . . ?
O24 N8 O23 121(5) . . ?
O26 N9 O27 147.5 . . ?
O26 N9 O25 107.7 . . ?
O27 N9 O25 91.1 . . ?
N9 O25 O27 39.3 . . ?
N9 O27 O25 49.6 . . ?
O28 N10 O30 133.9 . . ?
O28 N10 O29 122.0 . . ?
O30 N10 O29 103.0 . . ?

loop_
_geom_bond_atom_site_label_1
_geom_bond_atom_site_label_2
_geom_bond_distance
_geom_bond_site_symmetry_2
_geom_bond_publ_flag
Nd1 O6 2.364(11) . ?
Nd1 O4 2.387(12) . ?
Nd1 O3 2.391(12) . ?
Nd1 O5 2.427(12) . ?
Nd1 O2 2.436(12) . ?
Nd1 O1 2.453(11) . ?
Nd1 O7 2.529(13) . ?
Nd1 O8 2.546(13) . ?
Nd1 N3 2.937(19) . ?
P1 O2 1.470(13) . ?
P1 C6 1.768(18) . ?
P1 C14 1.781(12) . ?
P1 C8 1.781(12) . ?
P2 O3 1.502(13) . ?
P2 C26 1.791(12) . ?
P2 C20 1.789(11) . ?
P2 C7 1.798(19) . ?
P3 O5 1.470(13) . ?
P3 C53 1.780(12) . ?
P3 C45 1.80(2) . ?
P3 C47 1.831(13) . ?
P4 O6 1.512(12) . ?
P4 C65 1.777(11) . ?
P4 C59 1.789(12) . ?
P4 C46 1.80(2) . ?
O1 N1 1.331(17) . ?
O4 N2 1.360(17) . ?
O7 N3 1.29(2) . ?
O8 N3 1.24(2) . ?
O9 N3 1.25(2) . ?
N1 C5 1.34(2) . ?
N1 C1 1.35(2) . ?
N2 C44 1.36(2) . ?
N2 C40 1.39(2) . ?
C1 C2 1.40(3) . ?
C1 C6 1.47(3) . ?
C2 C3 1.36(3) . ?
C2 H2 0.9300 . ?
C3 C4 1.34(3) . ?
C3 C32 1.530(18) . ?
C4 C5 1.40(2) . ?
C4 H4 0.9300 . ?
C5 C7 1.51(2) . ?
C6 H6A 0.9700 . ?
C6 H6B 0.9700 . ?
C7 H7A 0.9700 . ?
C7 H7B 0.9700 . ?
C8 C9 1.3900 . ?
C8 C13 1.3900 . ?
C9 C10 1.3900 . ?
C9 H9 0.9300 . ?
C10 C11 1.3900 . ?
C10 H10 0.9300 . ?
C11 C12 1.3900 . ?
C11 H11 0.9300 . ?
C12 C13 1.3900 . ?
C12 H12 0.9300 . ?
C13 H13 0.9300 . ?
C14 C15 1.3900 . ?
C14 C19 1.3900 . ?
C15 C16 1.3900 . ?
C15 H15 0.9300 . ?
C16 C17 1.3900 . ?
C16 H16 0.9300 . ?
C17 C18 1.3900 . ?
C17 H17 0.9300 . ?
C18 C19 1.3900 . ?
C18 H18 0.9300 . ?
C19 H19 0.9300 . ?
C20 C21 1.3900 . ?
C20 C25 1.3900 . ?
C21 C22 1.3900 . ?
C21 H21 0.9300 . ?
C22 C23 1.3900 . ?
C22 H22 0.9300 . ?
C23 C24 1.3900 . ?
C23 H23 0.9300 . ?
C24 C25 1.3900 . ?
C24 H24 0.9300 . ?
C25 H25 0.9300 . ?
C26 C27 1.3900 . ?
C26 C31 1.3900 . ?
C27 C28 1.3900 . ?
C27 H27 0.9300 . ?
C28 C29 1.3900 . ?
C28 H28 0.9300 . ?
C29 C30 1.3900 . ?
C29 H29 0.9300 . ?
C30 C31 1.3900 . ?
C30 H30 0.9300 . ?
C31 H31 0.9300 . ?
C32 C33 1.4843 . ?
C33 C34 1.6351 . ?
C34 C35 1.4560 . ?
C35 C36 1.6678 . ?
C36 C37 1.6662 . ?
C37 C38 1.5569 . ?
C38 C39 1.3430 . ?
C40 C41 1.36(3) . ?
C40 C45 1.50(2) . ?
C41 C42 1.37(3) . ?
C41 H41 0.9300 . ?
C42 C43 1.40(3) . ?
C42 C71 1.529(19) . ?
C43 C44 1.38(3) . ?
C43 H43 0.9300 . ?
C44 C46 1.48(3) . ?
C45 H45A 0.9700 . ?
C45 H45B 0.9700 . ?
C46 H46A 0.9700 . ?
C46 H46B 0.9700 . ?
C47 C48 1.3900 . ?
C47 C52 1.3900 . ?
C48 C49 1.3900 . ?
C48 H48 0.9300 . ?
C49 C50 1.3900 . ?
C49 H49 0.9300 . ?
C50 C51 1.3900 . ?
C50 H50 0.9300 . ?
C51 C52 1.3900 . ?
C51 H51 0.9300 . ?
C52 H52 0.9300 . ?
C53 C54 1.3900 . ?
C53 C58 1.3900 . ?
C54 C55 1.3900 . ?
C54 H54 0.9300 . ?
C55 C56 1.3900 . ?
C55 H55 0.9300 . ?
C56 C57 1.3900 . ?
C56 H56 0.9300 . ?
C57 C58 1.3900 . ?
C57 H57 0.9300 . ?
C58 H58 0.9300 . ?
C59 C60 1.3900 . ?
C59 C64 1.3900 . ?
C60 C61 1.3900 . ?
C60 H60 0.9300 . ?
C61 C62 1.3900 . ?
C61 H61 0.9300 . ?
C62 C63 1.3900 . ?
C62 H62 0.9300 . ?
C63 C64 1.3900 . ?
C63 H63 0.9300 . ?
C64 H64 0.9300 . ?
C65 C66 1.3900 . ?
C65 C70 1.3900 . ?
C66 C67 1.3900 . ?
C66 H66 0.9300 . ?
C67 C68 1.3900 . ?
C67 H67 0.9300 . ?
C68 C69 1.3900 . ?
C68 H68 0.9300 . ?
C69 C70 1.3900 . ?
C69 H69 0.9300 . ?
C70 H70 0.9300 . ?
C71 C72 1.5525 . ?
C72 C73 1.5986 . ?
C73 C74 1.2357 . ?
C73 C74' 1.4524 . ?
C74 C75 1.3794 . ?
C75 C76 1.1826 . ?
C76 C77 1.4727 . ?
C77 C78 1.4922 . ?
C74' C75' 1.5054 . ?
C75' C76' 1.2636 . ?
C75' C78' 1.2636 2_545 ?
C76' C78' 0.0000 2_545 ?
C76' C77' 0.9327 2_545 ?
C76' C77' 1.1775 . ?
C76' C78' 2.0173 . ?
C76' C76' 2.0173 2_545 ?
C77' C77' 0.6658 2_545 ?
C77' C78' 0.9327 . ?
C77' C76' 0.9327 2_545 ?
C77' C78' 1.1775 2_545 ?
C78' C76' 0.0000 2_545 ?
C78' C77' 1.1775 2_545 ?
C78' C75' 1.2636 2_545 ?
C78' C78' 2.0173 2_545 ?
Nd2 O15 2.373(11) . ?
Nd2 O12 2.377(11) . ?
Nd2 O11 2.391(12) . ?
Nd2 O10 2.403(11) . ?
Nd2 O14 2.409(11) . ?
Nd2 O13 2.463(12) . ?
Nd2 O16 2.518(12) . ?
Nd2 O17 2.523(13) . ?
Nd2 N6 2.96(2) . ?
P5 O11 1.478(12) . ?
P5 C86 1.747(12) . ?
P5 C92 1.802(11) . ?
P5 C84 1.828(18) . ?
P6 O12 1.491(13) . ?
P6 C98 1.759(11) . ?
P6 C104 1.777(11) . ?
P6 C85 1.788(18) . ?
P7 O14 1.484(12) . ?
P7 C123 1.74(2) . ?
P7 C125 1.765(11) . ?
P7 C131 1.777(10) . ?
P8 O15 1.490(12) . ?
P8 C124 1.78(2) . ?
P8 C137 1.797(12) . ?
P8 C143 1.802(11) . ?
O10 N4 1.334(17) . ?
O13 N5 1.350(17) . ?
O16 N6 1.25(2) . ?
O17 N6 1.27(2) . ?
O18 N6 1.19(2) . ?
N4 C83 1.35(2) . ?
N4 C79 1.39(2) . ?
N5 C118 1.30(2) . ?
N5 C122 1.35(2) . ?
C79 C80 1.36(3) . ?
C79 C84 1.47(2) . ?
C80 C81 1.39(3) . ?
C80 H80 0.9300 . ?
C81 C82 1.41(3) . ?
C81 C110 1.557(18) . ?
C82 C83 1.36(2) . ?
C82 H82 0.9300 . ?
C83 C85 1.51(2) . ?
C84 H84A 0.9700 . ?
C84 H84B 0.9700 . ?
C85 H85A 0.9700 . ?
C85 H85B 0.9700 . ?
C86 C87 1.3900 . ?
C86 C91 1.3900 . ?
C87 C88 1.3900 . ?
C87 H87 0.9300 . ?
C88 C89 1.3900 . ?
C88 H88 0.9300 . ?
C89 C90 1.3900 . ?
C89 H89 0.9300 . ?
C90 C91 1.3900 . ?
C90 H90 0.9300 . ?
C91 H91 0.9300 . ?
C92 C93 1.3900 . ?
C92 C97 1.3900 . ?
C93 C94 1.3900 . ?
C93 H93 0.9300 . ?
C94 C95 1.3900 . ?
C94 H94 0.9300 . ?
C95 C96 1.3900 . ?
C95 H95 0.9300 . ?
C96 C97 1.3900 . ?
C96 H96 0.9300 . ?
C97 H97 0.9300 . ?
C98 C99 1.3900 . ?
C98 C103 1.3900 . ?
C99 C100 1.3900 . ?
C99 H99 0.9300 . ?
C100 C101 1.3900 . ?
C100 H100 0.9300 . ?
C101 C102 1.3900 . ?
C101 H101 0.9300 . ?
C102 C103 1.3900 . ?
C102 H102 0.9300 . ?
C103 H103 0.9300 . ?
C104 C105 1.3900 . ?
C104 C109 1.3900 . ?
C105 C106 1.3900 . ?
C105 H105 0.9300 . ?
C106 C107 1.3900 . ?
C106 H106 0.9300 . ?
C107 C108 1.3900 . ?
C107 H107 0.9300 . ?
C108 C109 1.3900 . ?
C108 H108 0.9300 . ?
C109 H109 0.9300 . ?
C110 C11' 1.3557 . ?
C110 C111 1.5363 . ?
C111 C112 1.3883 . ?
C112 C113 1.4581 . ?
C113 C114 1.5540 . ?
C114 C115 1.3985 . ?
C115 C116 1.3210 . ?
C116 C117 1.1035 . ?
C11' C12' 1.6445 . ?
C12' C13' 1.5652 . ?
C13' C14' 1.3705 . ?
C14' C15' 1.3851 . ?
C15' C16' 1.6546 . ?
C16' C17' 1.2112 . ?
C118 C119 1.39(2) . ?
C118 C123 1.49(2) . ?
C119 C120 1.39(3) . ?
C119 H119 0.9300 . ?
C120 C121 1.36(2) . ?
C120 C149 1.544(18) . ?
C121 C122 1.39(2) . ?
C121 H121 0.9300 . ?
C122 C124 1.54(2) . ?
C123 H12A 0.9700 . ?
C123 H12B 0.9700 . ?
C124 H12C 0.9700 . ?
C124 H12D 0.9700 . ?
C125 C126 1.3900 . ?
C125 C130 1.3900 . ?
C126 C127 1.3900 . ?
C126 H126 0.9300 . ?
C127 C128 1.3900 . ?
C127 H127 0.9300 . ?
C128 C129 1.3900 . ?
C128 H128 0.9300 . ?
C129 C130 1.3900 . ?
C129 H129 0.9300 . ?
C130 H130 0.9300 . ?
C131 C132 1.3900 . ?
C131 C136 1.3900 . ?
C132 C133 1.3900 . ?
C132 H132 0.9300 . ?
C133 C134 1.3900 . ?
C133 H133 0.9300 . ?
C134 C135 1.3900 . ?
C134 H134 0.9300 . ?
C135 C136 1.3900 . ?
C135 H135 0.9300 . ?
C136 H136 0.9300 . ?
C137 C138 1.3900 . ?
C137 C142 1.3900 . ?
C138 C139 1.3900 . ?
C138 H138 0.9300 . ?
C139 C140 1.3900 . ?
C139 H139 0.9300 . ?
C140 C141 1.3900 . ?
C140 H140 0.9300 . ?
C141 C142 1.3900 . ?
C141 H141 0.9300 . ?
C142 H142 0.9300 . ?
C143 C144 1.3900 . ?
C143 C148 1.3900 . ?
C144 C145 1.3900 . ?
C144 H144 0.9300 . ?
C145 C146 1.3900 . ?
C145 H145 0.9300 . ?
C146 C147 1.3900 . ?
C146 H146 0.9300 . ?
C147 C148 1.3900 . ?
C147 H147 0.9300 . ?
C148 H148 0.9300 . ?
C149 C150 1.3735 . ?
C150 C151 1.5097 . ?
C151 C152 1.4327 . ?
C152 C153 1.1935 . ?
C153 C154 0.9833 . ?
C153 C155 1.8569 . ?
C154 C155 1.0355 . ?
C155 C156 1.5380 . ?
N7 O20 1.16(3) . ?
N7 O21 1.19(3) . ?
N7 O19 1.20(3) . ?
N8 O22 1.10(4) . ?
N8 O24 1.20(5) . ?
N8 O23 1.24(4) . ?
N9 O26 1.0827 . ?
N9 O27 1.0961 . ?
N9 O25 1.3183 . ?
O25 O27 1.7306 . ?
N10 O28 0.9407 . ?
N10 O30 1.2058 . ?
N10 O29 1.2839 . ?

loop_
_geom_torsion_atom_site_label_1
_geom_torsion_atom_site_label_2
_geom_torsion_atom_site_label_3
_geom_torsion_atom_site_label_4
_geom_torsion
_geom_torsion_site_symmetry_1
_geom_torsion_site_symmetry_2
_geom_torsion_site_symmetry_3
_geom_torsion_site_symmetry_4
_geom_torsion_publ_flag
O6 Nd1 O1 N1 157.9(14) . . . . ?
O4 Nd1 O1 N1 -122.6(14) . . . . ?
O3 Nd1 O1 N1 -41.2(13) . . . . ?
O5 Nd1 O1 N1 -118.1(14) . . . . ?
O2 Nd1 O1 N1 57.0(14) . . . . ?
O7 Nd1 O1 N1 100.1(14) . . . . ?
O8 Nd1 O1 N1 24.5(16) . . . . ?
N3 Nd1 O1 N1 61.6(16) . . . . ?
C6 P1 O2 Nd1 -9.9(19) . . . . ?
C14 P1 O2 Nd1 -126.4(15) . . . . ?
C8 P1 O2 Nd1 111.3(15) . . . . ?
O6 Nd1 O2 P1 -56.2(16) . . . . ?
O4 Nd1 O2 P1 21(2) . . . . ?
O3 Nd1 O2 P1 95.1(16) . . . . ?
O5 Nd1 O2 P1 -164.2(13) . . . . ?
O1 Nd1 O2 P1 20.4(15) . . . . ?
O7 Nd1 O2 P1 -129.7(17) . . . . ?
O8 Nd1 O2 P1 177.1(17) . . . . ?
N3 Nd1 O2 P1 -156.6(17) . . . . ?
C26 P2 O3 Nd1 153.3(9) . . . . ?
C20 P2 O3 Nd1 -85.2(11) . . . . ?
C7 P2 O3 Nd1 36.1(13) . . . . ?
O6 Nd1 O3 P2 -7.6(16) . . . . ?
O4 Nd1 O3 P2 27.5(10) . . . . ?
O5 Nd1 O3 P2 99.3(10) . . . . ?
O2 Nd1 O3 P2 -117.4(10) . . . . ?
O1 Nd1 O3 P2 -47.1(10) . . . . ?
O7 Nd1 O3 P2 170.9(8) . . . . ?
O8 Nd1 O3 P2 172.4(11) . . . . ?
N3 Nd1 O3 P2 173.1(10) . . . . ?
O6 Nd1 O4 N2 -35.5(14) . . . . ?
O3 Nd1 O4 N2 161.9(15) . . . . ?
O5 Nd1 O4 N2 64.2(15) . . . . ?
O2 Nd1 O4 N2 -119.1(14) . . . . ?
O1 Nd1 O4 N2 -118.5(15) . . . . ?
O7 Nd1 O4 N2 19.1(17) . . . . ?
O8 Nd1 O4 N2 97.9(16) . . . . ?
N3 Nd1 O4 N2 56.9(18) . . . . ?
C53 P3 O5 Nd1 -118.6(15) . . . . ?
C45 P3 O5 Nd1 2.4(19) . . . . ?
C47 P3 O5 Nd1 117.9(15) . . . . ?
O6 Nd1 O5 P3 84.7(16) . . . . ?
O4 Nd1 O5 P3 10.0(15) . . . . ?
O3 Nd1 O5 P3 -66.2(16) . . . . ?
O2 Nd1 O5 P3 -166.8(13) . . . . ?
O1 Nd1 O5 P3 6(2) . . . . ?
O7 Nd1 O5 P3 158.7(17) . . . . ?
O8 Nd1 O5 P3 -148.4(17) . . . . ?
N3 Nd1 O5 P3 -174.2(17) . . . . ?
C65 P4 O6 Nd1 -90.6(11) . . . . ?
C59 P4 O6 Nd1 148.3(10) . . . . ?
C46 P4 O6 Nd1 30.3(14) . . . . ?
O4 Nd1 O6 P4 -46.2(10) . . . . ?
O3 Nd1 O6 P4 -10.9(16) . . . . ?
O5 Nd1 O6 P4 -117.4(11) . . . . ?
O2 Nd1 O6 P4 98.0(11) . . . . ?
O1 Nd1 O6 P4 28.1(10) . . . . ?
O7 Nd1 O6 P4 170.2(11) . . . . ?
O8 Nd1 O6 P4 169.1(9) . . . . ?
N3 Nd1 O6 P4 168.5(10) . . . . ?
O6 Nd1 O7 N3 -176.0(10) . . . . ?
O4 Nd1 O7 N3 129.1(10) . . . . ?
O3 Nd1 O7 N3 4.8(12) . . . . ?
O5 Nd1 O7 N3 84.4(10) . . . . ?
O2 Nd1 O7 N3 -74.7(10) . . . . ?
O1 Nd1 O7 N3 -117.0(10) . . . . ?
O8 Nd1 O7 N3 2.8(9) . . . . ?
O6 Nd1 O8 N3 -1.4(13) . . . . ?
O4 Nd1 O8 N3 -119.3(11) . . . . ?
O3 Nd1 O8 N3 178.5(11) . . . . ?
O5 Nd1 O8 N3 -85.6(11) . . . . ?
O2 Nd1 O8 N3 82.6(11) . . . . ?
O1 Nd1 O8 N3 115.4(10) . . . . ?
O7 Nd1 O8 N3 -2.9(10) . . . . ?
Nd1 O1 N1 C5 88.2(17) . . . . ?
Nd1 O1 N1 C1 -98.0(16) . . . . ?
Nd1 O4 N2 C44 82(2) . . . . ?
Nd1 O4 N2 C40 -99.2(17) . . . . ?
Nd1 O8 N3 O9 -170.8(17) . . . . ?
Nd1 O8 N3 O7 5.0(16) . . . . ?
Nd1 O7 N3 O8 -5.0(17) . . . . ?
Nd1 O7 N3 O9 171.0(16) . . . . ?
O6 Nd1 N3 O8 178.8(10) . . . . ?
O4 Nd1 N3 O8 94.2(12) . . . . ?
O3 Nd1 N3 O8 -1.5(11) . . . . ?
O5 Nd1 N3 O8 86.9(11) . . . . ?
O2 Nd1 N3 O8 -88.3(11) . . . . ?
O1 Nd1 N3 O8 -92.9(12) . . . . ?
O7 Nd1 N3 O8 174.9(17) . . . . ?
O6 Nd1 N3 O9 -70(11) . . . . ?
O4 Nd1 N3 O9 -154(10) . . . . ?
O3 Nd1 N3 O9 110(11) . . . . ?
O5 Nd1 N3 O9 -162(11) . . . . ?
O2 Nd1 N3 O9 23(11) . . . . ?
O1 Nd1 N3 O9 19(11) . . . . ?
O7 Nd1 N3 O9 -74(11) . . . . ?
O8 Nd1 N3 O9 111(11) . . . . ?
O6 Nd1 N3 O7 4.0(10) . . . . ?
O4 Nd1 N3 O7 -80.7(13) . . . . ?
O3 Nd1 N3 O7 -176.4(9) . . . . ?
O5 Nd1 N3 O7 -87.9(10) . . . . ?
O2 Nd1 N3 O7 96.9(10) . . . . ?
O1 Nd1 N3 O7 92.3(10) . . . . ?
O8 Nd1 N3 O7 -174.9(17) . . . . ?
O1 N1 C1 C2 -175.0(15) . . . . ?
C5 N1 C1 C2 -1(2) . . . . ?
O1 N1 C1 C6 7(2) . . . . ?
C5 N1 C1 C6 -179.5(15) . . . . ?
N1 C1 C2 C3 1(3) . . . . ?
C6 C1 C2 C3 179.4(18) . . . . ?
C1 C2 C3 C4 -3(3) . . . . ?
C1 C2 C3 C32 -179.4(15) . . . . ?
C2 C3 C4 C5 4(3) . . . . ?
C32 C3 C4 C5 -179.4(15) . . . . ?
O1 N1 C5 C4 176.2(14) . . . . ?
C1 N1 C5 C4 2(2) . . . . ?
O1 N1 C5 C7 -7(2) . . . . ?
C1 N1 C5 C7 179.0(15) . . . . ?
C3 C4 C5 N1 -4(3) . . . . ?
C3 C4 C5 C7 179.7(18) . . . . ?
N1 C1 C6 P1 80.2(17) . . . . ?
C2 C1 C6 P1 -98.0(19) . . . . ?
O2 P1 C6 C1 -67.8(15) . . . . ?
C14 P1 C6 C1 50.4(14) . . . . ?
C8 P1 C6 C1 169.4(12) . . . . ?
N1 C5 C7 P2 -82.6(17) . . . . ?
C4 C5 C7 P2 93.9(18) . . . . ?
O3 P2 C7 C5 58.3(15) . . . . ?
C26 P2 C7 C5 -61.6(15) . . . . ?
C20 P2 C7 C5 -176.8(12) . . . . ?
O2 P1 C8 C9 19.7(10) . . . . ?
C6 P1 C8 C9 142.8(9) . . . . ?
C14 P1 C8 C9 -101.3(9) . . . . ?
O2 P1 C8 C13 -159.3(9) . . . . ?
C6 P1 C8 C13 -36.3(11) . . . . ?
C14 P1 C8 C13 79.6(10) . . . . ?
C13 C8 C9 C10 0.0 . . . . ?
P1 C8 C9 C10 -179.1(10) . . . . ?
C8 C9 C10 C11 0.0 . . . . ?
C9 C10 C11 C12 0.0 . . . . ?
C10 C11 C12 C13 0.0 . . . . ?
C11 C12 C13 C8 0.0 . . . . ?
C9 C8 C13 C12 0.0 . . . . ?
P1 C8 C13 C12 179.0(10) . . . . ?
O2 P1 C14 C15 23.2(11) . . . . ?
C6 P1 C14 C15 -96.9(10) . . . . ?
C8 P1 C14 C15 145.7(8) . . . . ?
O2 P1 C14 C19 -158.4(9) . . . . ?
C6 P1 C14 C19 81.5(10) . . . . ?
C8 P1 C14 C19 -35.9(10) . . . . ?
C19 C14 C15 C16 0.0 . . . . ?
P1 C14 C15 C16 178.4(10) . . . . ?
C14 C15 C16 C17 0.0 . . . . ?
C15 C16 C17 C18 0.0 . . . . ?
C16 C17 C18 C19 0.0 . . . . ?
C17 C18 C19 C14 0.0 . . . . ?
C15 C14 C19 C18 0.0 . . . . ?
P1 C14 C19 C18 -178.3(11) . . . . ?
O3 P2 C20 C21 -57.8(10) . . . . ?
C26 P2 C20 C21 64.8(9) . . . . ?
C7 P2 C20 C21 178.4(9) . . . . ?
O3 P2 C20 C25 117.0(9) . . . . ?
C26 P2 C20 C25 -120.3(9) . . . . ?
C7 P2 C20 C25 -6.8(11) . . . . ?
C25 C20 C21 C22 0.0 . . . . ?
P2 C20 C21 C22 175.0(10) . . . . ?
C20 C21 C22 C23 0.0 . . . . ?
C21 C22 C23 C24 0.0 . . . . ?
C22 C23 C24 C25 0.0 . . . . ?
C23 C24 C25 C20 0.0 . . . . ?
C21 C20 C25 C24 0.0 . . . . ?
P2 C20 C25 C24 -174.8(11) . . . . ?
O3 P2 C26 C27 -5.4(11) . . . . ?
C20 P2 C26 C27 -130.0(9) . . . . ?
C7 P2 C26 C27 115.5(10) . . . . ?
O3 P2 C26 C31 178.8(8) . . . . ?
C20 P2 C26 C31 54.1(10) . . . . ?
C7 P2 C26 C31 -60.4(10) . . . . ?
C31 C26 C27 C28 0.0 . . . . ?
P2 C26 C27 C28 -175.9(11) . . . . ?
C26 C27 C28 C29 0.0 . . . . ?
C27 C28 C29 C30 0.0 . . . . ?
C28 C29 C30 C31 0.0 . . . . ?
C29 C30 C31 C26 0.0 . . . . ?
C27 C26 C31 C30 0.0 . . . . ?
P2 C26 C31 C30 175.9(11) . . . . ?
C4 C3 C32 C33 -95.7(19) . . . . ?
C2 C3 C32 C33 80.9(19) . . . . ?
C3 C32 C33 C34 -178.5(9) . . . . ?
C32 C33 C34 C35 162.6 . . . . ?
C33 C34 C35 C36 -174.8 . . . . ?
C34 C35 C36 C37 -168.6 . . . . ?
C35 C36 C37 C38 177.7 . . . . ?
C36 C37 C38 C39 176.8 . . . . ?
C44 N2 C40 C41 4(3) . . . . ?
O4 N2 C40 C41 -174.7(16) . . . . ?
C44 N2 C40 C45 -176.5(17) . . . . ?
O4 N2 C40 C45 5(2) . . . . ?
N2 C40 C41 C42 0(3) . . . . ?
C45 C40 C41 C42 -179(2) . . . . ?
C40 C41 C42 C43 -2(4) . . . . ?
C40 C41 C42 C71 174.8(18) . . . . ?
C41 C42 C43 C44 0(3) . . . . ?
C71 C42 C43 C44 -176.2(18) . . . . ?
O4 N2 C44 C43 173.4(15) . . . . ?
C40 N2 C44 C43 -5(3) . . . . ?
O4 N2 C44 C46 -5(3) . . . . ?
C40 N2 C44 C46 176.1(17) . . . . ?
C42 C43 C44 N2 3(3) . . . . ?
C42 C43 C44 C46 -178(2) . . . . ?
C41 C40 C45 P3 -102(2) . . . . ?
N2 C40 C45 P3 78.4(18) . . . . ?
O5 P3 C45 C40 -71.9(15) . . . . ?
C53 P3 C45 C40 49.7(15) . . . . ?
C47 P3 C45 C40 167.5(13) . . . . ?
N2 C44 C46 P4 -82(2) . . . . ?
C43 C44 C46 P4 100(2) . . . . ?
O6 P4 C46 C44 63.0(15) . . . . ?
C65 P4 C46 C44 -172.9(13) . . . . ?
C59 P4 C46 C44 -56.3(15) . . . . ?
O5 P3 C47 C48 -165.4(9) . . . . ?
C53 P3 C47 C48 71.8(11) . . . . ?
C45 P3 C47 C48 -44.6(11) . . . . ?
O5 P3 C47 C52 15.6(11) . . . . ?
C53 P3 C47 C52 -107.2(9) . . . . ?
C45 P3 C47 C52 136.4(9) . . . . ?
C52 C47 C48 C49 0.0 . . . . ?
P3 C47 C48 C49 -179.0(11) . . . . ?
C47 C48 C49 C50 0.0 . . . . ?
C48 C49 C50 C51 0.0 . . . . ?
C49 C50 C51 C52 0.0 . . . . ?
C50 C51 C52 C47 0.0 . . . . ?
C48 C47 C52 C51 0.0 . . . . ?
P3 C47 C52 C51 179.1(11) . . . . ?
O5 P3 C53 C54 172.6(8) . . . . ?
C45 P3 C53 C54 49.6(11) . . . . ?
C47 P3 C53 C54 -63.3(10) . . . . ?
O5 P3 C53 C58 -0.2(10) . . . . ?
C45 P3 C53 C58 -123.2(9) . . . . ?
C47 P3 C53 C58 123.9(9) . . . . ?
C58 C53 C54 C55 0.0 . . . . ?
P3 C53 C54 C55 -172.7(11) . . . . ?
C53 C54 C55 C56 0.0 . . . . ?
C54 C55 C56 C57 0.0 . . . . ?
C55 C56 C57 C58 0.0 . . . . ?
C56 C57 C58 C53 0.0 . . . . ?
C54 C53 C58 C57 0.0 . . . . ?
P3 C53 C58 C57 172.9(10) . . . . ?
O6 P4 C59 C60 -29.2(11) . . . . ?
C65 P4 C59 C60 -152.7(9) . . . . ?
C46 P4 C59 C60 91.9(11) . . . . ?
O6 P4 C59 C64 155.2(9) . . . . ?
C65 P4 C59 C64 31.7(11) . . . . ?
C46 P4 C59 C64 -83.7(11) . . . . ?
C64 C59 C60 C61 0.0 . . . . ?
P4 C59 C60 C61 -175.6(11) . . . . ?
C59 C60 C61 C62 0.0 . . . . ?
C60 C61 C62 C63 0.0 . . . . ?
C61 C62 C63 C64 0.0 . . . . ?
C62 C63 C64 C59 0.0 . . . . ?
C60 C59 C64 C63 0.0 . . . . ?
P4 C59 C64 C63 175.5(11) . . . . ?
O6 P4 C65 C66 -39.8(10) . . . . ?
C59 P4 C65 C66 81.4(9) . . . . ?
C46 P4 C65 C66 -163.4(9) . . . . ?
O6 P4 C65 C70 141.3(8) . . . . ?
C59 P4 C65 C70 -97.5(10) . . . . ?
C46 P4 C65 C70 17.8(11) . . . . ?
C70 C65 C66 C67 0.0 . . . . ?
P4 C65 C66 C67 -178.9(10) . . . . ?
C65 C66 C67 C68 0.0 . . . . ?
C66 C67 C68 C69 0.0 . . . . ?
C67 C68 C69 C70 0.0 . . . . ?
C68 C69 C70 C65 0.0 . . . . ?
C66 C65 C70 C69 0.0 . . . . ?
P4 C65 C70 C69 178.9(11) . . . . ?
C41 C42 C71 C72 96(2) . . . . ?
C43 C42 C71 C72 -87(2) . . . . ?
C42 C71 C72 C73 -170.4(11) . . . . ?
C71 C72 C73 C74 75.6 . . . . ?
C71 C72 C73 C74' -170.2 . . . . ?
C74' C73 C74 C75 -26.6 . . . . ?
C72 C73 C74 C75 91.5 . . . . ?
C73 C74 C75 C76 -126.5 . . . . ?
C74 C75 C76 C77 123.0 . . . . ?
C75 C76 C77 C78 32.0 . . . . ?
C74 C73 C74' C75' 167.8 . . . . ?
C72 C73 C74' C75' 51.0 . . . . ?
C73 C74' C75' C76' -173.7 . . . . ?
C73 C74' C75' C78' -173.7 . . . 2_545 ?
C74' C75' C76' C78' 87.7 . . . 2_545 ?
C78' C75' C76' C77' -25.3 2_545 . . 2_545 ?
C74' C75' C76' C77' 62.4 . . . 2_545 ?
C78' C75' C76' C77' 63.4 2_545 . . . ?
C74' C75' C76' C77' 151.1 . . . . ?
C78' C75' C76' C78' 43.1 2_545 . . . ?
C74' C75' C76' C78' 130.8 . . . . ?
C78' C75' C76' C76' 43.1 2_545 . . 2_545 ?
C74' C75' C76' C76' 130.8 . . . 2_545 ?
C78' C76' C77' C77' 1.0 2_545 . . 2_545 ?
C75' C76' C77' C77' -153.9 . . . 2_545 ?
C78' C76' C77' C77' 0.0 . . . 2_545 ?
C76' C76' C77' C77' 0.0 2_545 . . 2_545 ?
C78' C76' C77' C78' 1.0 2_545 . . . ?
C77' C76' C77' C78' 0.0 2_545 . . . ?
C75' C76' C77' C78' -153.9 . . . . ?
C76' C76' C77' C78' 0.0 2_545 . . . ?
C78' C76' C77' C76' 1.0 2_545 . . 2_545 ?
C77' C76' C77' C76' 0.0 2_545 . . 2_545 ?
C75' C76' C77' C76' -153.9 . . . 2_545 ?
C78' C76' C77' C76' 0.0 . . . 2_545 ?
C77' C76' C77' C78' -1.0 2_545 . . 2_545 ?
C75' C76' C77' C78' -154.9 . . . 2_545 ?
C78' C76' C77' C78' -1.0 . . . 2_545 ?
C76' C76' C77' C78' -1.0 2_545 . . 2_545 ?
C77' C77' C78' C76' 174.0 2_545 . . 2_545 ?
C78' C77' C78' C76' 174.0 2_545 . . 2_545 ?
C76' C77' C78' C76' 174.0 . . . 2_545 ?
C76' C77' C78' C77' -174.0 2_545 . . 2_545 ?
C78' C77' C78' C77' 0.0 2_545 . . 2_545 ?
C76' C77' C78' C77' 0.0 . . . 2_545 ?
C77' C77' C78' C75' -110.7 2_545 . . 2_545 ?
C76' C77' C78' C75' 75.3 2_545 . . 2_545 ?
C78' C77' C78' C75' -110.7 2_545 . . 2_545 ?
C76' C77' C78' C75' -110.7 . . . 2_545 ?
C77' C77' C78' C78' 0.0 2_545 . . 2_545 ?
C76' C77' C78' C78' -174.0 2_545 . . 2_545 ?
C76' C77' C78' C78' 0.0 . . . 2_545 ?
C77' C77' C78' C76' 0.0 2_545 . . . ?
C76' C77' C78' C76' -174.0 2_545 . . . ?
C78' C77' C78' C76' 0.0 2_545 . . . ?
C78' C76' C78' C76' 0.0 2_545 . . 2_545 ?
C77' C76' C78' C76' 173.4 2_545 . . 2_545 ?
C77' C76' C78' C76' -6.6 . . . 2_545 ?
C75' C76' C78' C76' 37.9 . . . 2_545 ?
C78' C76' C78' C77' -177.9 2_545 . . . ?
C77' C76' C78' C77' 180.0 2_545 . . . ?
C75' C76' C78' C77' 44.5 . . . . ?
C76' C76' C78' C77' 6.6 2_545 . . . ?
C78' C76' C78' C77' 2.1 2_545 . . 2_545 ?
C77' C76' C78' C77' 180.0 . . . 2_545 ?
C75' C76' C78' C77' -135.5 . . . 2_545 ?
C76' C76' C78' C77' -173.4 2_545 . . 2_545 ?
C78' C76' C78' C75' -42.4 2_545 . . 2_545 ?
C77' C76' C78' C75' -44.5 2_545 . . 2_545 ?
C77' C76' C78' C75' 135.5 . . . 2_545 ?
C75' C76' C78' C75' 180.0 . . . 2_545 ?
C76' C76' C78' C75' 142.1 2_545 . . 2_545 ?
C77' C76' C78' C78' -2.1 2_545 . . 2_545 ?
C77' C76' C78' C78' 177.9 . . . 2_545 ?
C75' C76' C78' C78' -137.6 . . . 2_545 ?
C76' C76' C78' C78' 0.0 2_545 . . 2_545 ?
O15 Nd2 O10 N4 -164.6(16) . . . . ?
O12 Nd2 O10 N4 32.6(16) . . . . ?
O11 Nd2 O10 N4 -70.2(16) . . . . ?
O14 Nd2 O10 N4 103.4(16) . . . . ?
O13 Nd2 O10 N4 116.9(16) . . . . ?
O16 Nd2 O10 N4 -108.4(16) . . . . ?
O17 Nd2 O10 N4 -34.2(19) . . . . ?
N6 Nd2 O10 N4 -71.2(18) . . . . ?
C86 P5 O11 Nd2 109.9(14) . . . . ?
C92 P5 O11 Nd2 -126.6(14) . . . . ?
C84 P5 O11 Nd2 -10.8(18) . . . . ?
O15 Nd2 O11 P5 78.2(15) . . . . ?
O12 Nd2 O11 P5 -74.4(15) . . . . ?
O10 Nd2 O11 P5 -1.1(14) . . . . ?
O14 Nd2 O11 P5 -175.0(12) . . . . ?
O13 Nd2 O11 P5 10.5(19) . . . . ?
O16 Nd2 O11 P5 152.4(16) . . . . ?
O17 Nd2 O11 P5 -155.0(16) . . . . ?
N6 Nd2 O11 P5 178.2(16) . . . . ?
C98 P6 O12 Nd2 -142.4(9) . . . . ?
C104 P6 O12 Nd2 95.6(11) . . . . ?
C85 P6 O12 Nd2 -23.9(13) . . . . ?
O15 Nd2 O12 P6 6.8(17) . . . . ?
O11 Nd2 O12 P6 113.6(11) . . . . ?
O10 Nd2 O12 P6 44.1(11) . . . . ?
O14 Nd2 O12 P6 -103.2(11) . . . . ?
O13 Nd2 O12 P6 -30.5(10) . . . . ?
O16 Nd2 O12 P6 -172.6(9) . . . . ?
O17 Nd2 O12 P6 -176.8(11) . . . . ?
N6 Nd2 O12 P6 -176.7(10) . . . . ?
O15 Nd2 O13 N5 42.4(12) . . . . ?
O12 Nd2 O13 N5 -155.0(13) . . . . ?
O11 Nd2 O13 N5 114.6(13) . . . . ?
O10 Nd2 O13 N5 126.1(13) . . . . ?
O14 Nd2 O13 N5 -61.9(13) . . . . ?
O16 Nd2 O13 N5 -12.2(15) . . . . ?
O17 Nd2 O13 N5 -88.6(14) . . . . ?
N6 Nd2 O13 N5 -44.6(17) . . . . ?
C123 P7 O14 Nd2 -10.6(18) . . . . ?
C125 P7 O14 Nd2 -130.1(14) . . . . ?
C131 P7 O14 Nd2 107.2(15) . . . . ?
O15 Nd2 O14 P7 -73.8(15) . . . . ?
O12 Nd2 O14 P7 79.0(15) . . . . ?
O11 Nd2 O14 P7 -178.0(12) . . . . ?
O10 Nd2 O14 P7 12(2) . . . . ?
O13 Nd2 O14 P7 -1.4(14) . . . . ?
O16 Nd2 O14 P7 -145.8(16) . . . . ?
O17 Nd2 O14 P7 162.3(16) . . . . ?
N6 Nd2 O14 P7 -171.4(16) . . . . ?
C124 P8 O15 Nd2 -34.7(13) . . . . ?
C137 P8 O15 Nd2 -153.3(9) . . . . ?
C143 P8 O15 Nd2 86.2(11) . . . . ?
O12 Nd2 O15 P8 9.3(16) . . . . ?
O11 Nd2 O15 P8 -99.1(11) . . . . ?
O10 Nd2 O15 P8 -27.5(10) . . . . ?
O14 Nd2 O15 P8 117.1(11) . . . . ?
O13 Nd2 O15 P8 47.3(10) . . . . ?
O16 Nd2 O15 P8 -171.2(11) . . . . ?
O17 Nd2 O15 P8 -166.3(9) . . . . ?
N6 Nd2 O15 P8 -167.3(10) . . . . ?
O15 Nd2 O16 N6 170.9(12) . . . . ?
O12 Nd2 O16 N6 -9.4(13) . . . . ?
O11 Nd2 O16 N6 75.1(11) . . . . ?
O10 Nd2 O16 N6 113.1(12) . . . . ?
O14 Nd2 O16 N6 -85.1(11) . . . . ?
O13 Nd2 O16 N6 -134.1(11) . . . . ?
O17 Nd2 O16 N6 -3.9(10) . . . . ?
O15 Nd2 O17 N6 -2.4(13) . . . . ?
O12 Nd2 O17 N6 179.7(11) . . . . ?
O11 Nd2 O17 N6 -79.8(11) . . . . ?
O10 Nd2 O17 N6 -116.0(11) . . . . ?
O14 Nd2 O17 N6 87.6(11) . . . . ?
O13 Nd2 O17 N6 114.2(12) . . . . ?
O16 Nd2 O17 N6 3.8(10) . . . . ?
Nd2 O10 N4 C83 -81(2) . . . . ?
Nd2 O10 N4 C79 100.5(17) . . . . ?
Nd2 O13 N5 C118 98.0(17) . . . . ?
Nd2 O13 N5 C122 -89.2(17) . . . . ?
Nd2 O16 N6 O18 -169.8(19) . . . . ?
Nd2 O16 N6 O17 6.5(17) . . . . ?
Nd2 O17 N6 O18 169.9(19) . . . . ?
Nd2 O17 N6 O16 -6.4(17) . . . . ?
O15 Nd2 N6 O18 85(12) . . . . ?
O12 Nd2 N6 O18 -93(12) . . . . ?
O11 Nd2 N6 O18 -2(12) . . . . ?
O10 Nd2 N6 O18 -1(13) . . . . ?
O14 Nd2 N6 O18 -178(100) . . . . ?
O13 Nd2 N6 O18 165(12) . . . . ?
O16 Nd2 N6 O18 94(12) . . . . ?
O17 Nd2 N6 O18 -93(12) . . . . ?
O15 Nd2 N6 O16 -8.9(11) . . . . ?
O12 Nd2 N6 O16 172.8(10) . . . . ?
O11 Nd2 N6 O16 -96.3(11) . . . . ?
O10 Nd2 N6 O16 -95.2(12) . . . . ?
O14 Nd2 N6 O16 88.0(11) . . . . ?
O13 Nd2 N6 O16 70.9(15) . . . . ?
O17 Nd2 N6 O16 173.1(19) . . . . ?
O15 Nd2 N6 O17 178.0(11) . . . . ?
O12 Nd2 N6 O17 -0.3(12) . . . . ?
O11 Nd2 N6 O17 90.7(11) . . . . ?
O10 Nd2 N6 O17 91.8(13) . . . . ?
O14 Nd2 N6 O17 -85.0(11) . . . . ?
O13 Nd2 N6 O17 -102.1(12) . . . . ?
O16 Nd2 N6 O17 -173.1(19) . . . . ?
O10 N4 C79 C80 173.8(15) . . . . ?
C83 N4 C79 C80 -4(3) . . . . ?
O10 N4 C79 C84 -3(2) . . . . ?
C83 N4 C79 C84 178.8(16) . . . . ?
N4 C79 C80 C81 2(3) . . . . ?
C84 C79 C80 C81 179.4(18) . . . . ?
C79 C80 C81 C82 0(3) . . . . ?
C79 C80 C81 C110 -176.9(15) . . . . ?
C80 C81 C82 C83 -1(3) . . . . ?
C110 C81 C82 C83 176.0(15) . . . . ?
O10 N4 C83 C82 -174.7(15) . . . . ?
C79 N4 C83 C82 3(3) . . . . ?
O10 N4 C83 C85 10(2) . . . . ?
C79 N4 C83 C85 -172.5(15) . . . . ?
C81 C82 C83 N4 -1(3) . . . . ?
C81 C82 C83 C85 174.9(17) . . . . ?
C80 C79 C84 P5 110.3(18) . . . . ?
N4 C79 C84 P5 -72.8(19) . . . . ?
O11 P5 C84 C79 68.0(16) . . . . ?
C86 P5 C84 C79 -54.8(15) . . . . ?
C92 P5 C84 C79 -172.5(13) . . . . ?
N4 C83 C85 P6 80.8(17) . . . . ?
C82 C83 C85 P6 -94.8(19) . . . . ?
O12 P6 C85 C83 -69.5(14) . . . . ?
C98 P6 C85 C83 52.8(14) . . . . ?
C104 P6 C85 C83 168.2(12) . . . . ?
O11 P5 C86 C87 -165.4(10) . . . . ?
C92 P5 C86 C87 71.6(11) . . . . ?
C84 P5 C86 C87 -41.1(12) . . . . ?
O11 P5 C86 C91 9.4(11) . . . . ?
C92 P5 C86 C91 -113.5(9) . . . . ?
C84 P5 C86 C91 133.7(9) . . . . ?
C91 C86 C87 C88 0.0 . . . . ?
P5 C86 C87 C88 174.7(13) . . . . ?
C86 C87 C88 C89 0.0 . . . . ?
C87 C88 C89 C90 0.0 . . . . ?
C88 C89 C90 C91 0.0 . . . . ?
C89 C90 C91 C86 0.0 . . . . ?
C87 C86 C91 C90 0.0 . . . . ?
P5 C86 C91 C90 -175.0(12) . . . . ?
O11 P5 C92 C93 178.9(8) . . . . ?
C86 P5 C92 C93 -57.7(10) . . . . ?
C84 P5 C92 C93 57.1(10) . . . . ?
O11 P5 C92 C97 3.7(10) . . . . ?
C86 P5 C92 C97 127.1(9) . . . . ?
C84 P5 C92 C97 -118.0(9) . . . . ?
C97 C92 C93 C94 0.0 . . . . ?
P5 C92 C93 C94 -175.0(10) . . . . ?
C92 C93 C94 C95 0.0 . . . . ?
C93 C94 C95 C96 0.0 . . . . ?
C94 C95 C96 C97 0.0 . . . . ?
C95 C96 C97 C92 0.0 . . . . ?
C93 C92 C97 C96 0.0 . . . . ?
P5 C92 C97 C96 175.2(10) . . . . ?
O12 P6 C98 C99 24.1(10) . . . . ?
C104 P6 C98 C99 148.0(8) . . . . ?
C85 P6 C98 C99 -97.3(10) . . . . ?
O12 P6 C98 C103 -159.5(8) . . . . ?
C104 P6 C98 C103 -35.6(10) . . . . ?
C85 P6 C98 C103 79.0(10) . . . . ?
C103 C98 C99 C100 0.0 . . . . ?
P6 C98 C99 C100 176.4(10) . . . . ?
C98 C99 C100 C101 0.0 . . . . ?
C99 C100 C101 C102 0.0 . . . . ?
C100 C101 C102 C103 0.0 . . . . ?
C101 C102 C103 C98 0.0 . . . . ?
C99 C98 C103 C102 0.0 . . . . ?
P6 C98 C103 C102 -176.3(11) . . . . ?
O12 P6 C104 C105 36.4(9) . . . . ?
C98 P6 C104 C105 -87.9(9) . . . . ?
C85 P6 C104 C105 158.3(9) . . . . ?
O12 P6 C104 C109 -143.1(8) . . . . ?
C98 P6 C104 C109 92.6(9) . . . . ?
C85 P6 C104 C109 -21.2(11) . . . . ?
C109 C104 C105 C106 0.0 . . . . ?
P6 C104 C105 C106 -179.6(10) . . . . ?
C104 C105 C106 C107 0.0 . . . . ?
C105 C106 C107 C108 0.0 . . . . ?
C106 C107 C108 C109 0.0 . . . . ?
C107 C108 C109 C104 0.0 . . . . ?
C105 C104 C109 C108 0.0 . . . . ?
P6 C104 C109 C108 179.5(10) . . . . ?
C80 C81 C110 C11' -120.5(17) . . . . ?
C82 C81 C110 C11' 62.6(18) . . . . ?
C80 C81 C110 C111 110.0(18) . . . . ?
C82 C81 C110 C111 -67.0(18) . . . . ?
C11' C110 C111 C112 53.9 . . . . ?
C81 C110 C111 C112 -175.2(9) . . . . ?
C110 C111 C112 C113 163.7 . . . . ?
C111 C112 C113 C114 64.2 . . . . ?
C112 C113 C114 C115 -163.8 . . . . ?
C113 C114 C115 C116 176.9 . . . . ?
C114 C115 C116 C117 -163.3 . . . . ?
C111 C110 C11' C12' -42.2 . . . . ?
C81 C110 C11' C12' -169.7(10) . . . . ?
C110 C11' C12' C13' -177.6 . . . . ?
C11' C12' C13' C14' 171.7 . . . . ?
C12' C13' C14' C15' -60.5 . . . . ?
C13' C14' C15' C16' -172.8 . . . . ?
C14' C15' C16' C17' 171.4 . . . . ?
C122 N5 C118 C119 3(3) . . . . ?
O13 N5 C118 C119 175.4(15) . . . . ?
C122 N5 C118 C123 177.9(17) . . . . ?
O13 N5 C118 C123 -10(3) . . . . ?
N5 C118 C119 C120 1(3) . . . . ?
C123 C118 C119 C120 -173.9(19) . . . . ?
C118 C119 C120 C121 -3(3) . . . . ?
C118 C119 C120 C149 173.3(16) . . . . ?
C119 C120 C121 C122 1(3) . . . . ?
C149 C120 C121 C122 -175.0(16) . . . . ?
C118 N5 C122 C121 -5(3) . . . . ?
O13 N5 C122 C121 -177.4(16) . . . . ?
C118 N5 C122 C124 -179.0(17) . . . . ?
O13 N5 C122 C124 8(2) . . . . ?
C120 C121 C122 N5 3(3) . . . . ?
C120 C121 C122 C124 176.7(19) . . . . ?
N5 C118 C123 P7 -75(2) . . . . ?
C119 C118 C123 P7 99.9(19) . . . . ?
O14 P7 C123 C118 69.8(15) . . . . ?
C125 P7 C123 C118 -168.6(12) . . . . ?
C131 P7 C123 C118 -48.7(14) . . . . ?
N5 C122 C124 P8 83.9(18) . . . . ?
C121 C122 C124 P8 -90(2) . . . . ?
O15 P8 C124 C122 -62.0(16) . . . . ?
C137 P8 C124 C122 56.7(15) . . . . ?
C143 P8 C124 C122 174.9(13) . . . . ?
O14 P7 C125 C126 166.4(9) . . . . ?
C123 P7 C125 C126 43.3(11) . . . . ?
C131 P7 C125 C126 -73.3(10) . . . . ?
O14 P7 C125 C130 -16.8(10) . . . . ?
C123 P7 C125 C130 -139.9(9) . . . . ?
C131 P7 C125 C130 103.4(9) . . . . ?
C130 C125 C126 C127 0.0 . . . . ?
P7 C125 C126 C127 176.7(11) . . . . ?
C125 C126 C127 C128 0.0 . . . . ?
C126 C127 C128 C129 0.0 . . . . ?
C127 C128 C129 C130 0.0 . . . . ?
C128 C129 C130 C125 0.0 . . . . ?
C126 C125 C130 C129 0.0 . . . . ?
P7 C125 C130 C129 -176.9(10) . . . . ?
O14 P7 C131 C132 -1.6(10) . . . . ?
C123 P7 C131 C132 120.1(9) . . . . ?
C125 P7 C131 C132 -123.4(8) . . . . ?
O14 P7 C131 C136 -177.6(8) . . . . ?
C123 P7 C131 C136 -55.9(10) . . . . ?
C125 P7 C131 C136 60.6(9) . . . . ?
C136 C131 C132 C133 0.0 . . . . ?
P7 C131 C132 C133 -176.0(9) . . . . ?
C131 C132 C133 C134 0.0 . . . . ?
C132 C133 C134 C135 0.0 . . . . ?
C133 C134 C135 C136 0.0 . . . . ?
C134 C135 C136 C131 0.0 . . . . ?
C132 C131 C136 C135 0.0 . . . . ?
P7 C131 C136 C135 175.9(10) . . . . ?
O15 P8 C137 C138 -175.0(9) . . . . ?
C124 P8 C137 C138 65.4(10) . . . . ?
C143 P8 C137 C138 -52.5(10) . . . . ?
O15 P8 C137 C142 9.8(11) . . . . ?
C124 P8 C137 C142 -109.8(10) . . . . ?
C143 P8 C137 C142 132.3(9) . . . . ?
C142 C137 C138 C139 0.0 . . . . ?
P8 C137 C138 C139 -175.2(11) . . . . ?
C137 C138 C139 C140 0.0 . . . . ?
C138 C139 C140 C141 0.0 . . . . ?
C139 C140 C141 C142 0.0 . . . . ?
C140 C141 C142 C137 0.0 . . . . ?
C138 C137 C142 C141 0.0 . . . . ?
P8 C137 C142 C141 175.2(11) . . . . ?
O15 P8 C143 C144 54.3(9) . . . . ?
C124 P8 C143 C144 176.0(9) . . . . ?
C137 P8 C143 C144 -66.1(9) . . . . ?
O15 P8 C143 C148 -119.7(9) . . . . ?
C124 P8 C143 C148 2.0(11) . . . . ?
C137 P8 C143 C148 119.9(8) . . . . ?
C148 C143 C144 C145 0.0 . . . . ?
P8 C143 C144 C145 -174.1(9) . . . . ?
C143 C144 C145 C146 0.0 . . . . ?
C144 C145 C146 C147 0.0 . . . . ?
C145 C146 C147 C148 0.0 . . . . ?
C146 C147 C148 C143 0.0 . . . . ?
C144 C143 C148 C147 0.0 . . . . ?
P8 C143 C148 C147 173.9(10) . . . . ?
C121 C120 C149 C150 59(2) . . . . ?
C119 C120 C149 C150 -116.7(18) . . . . ?
C120 C149 C150 C151 -175.9(8) . . . . ?
C149 C150 C151 C152 141.5 . . . . ?
C150 C151 C152 C153 -84.5 . . . . ?
C151 C152 C153 C154 176.7 . . . . ?
C151 C152 C153 C155 97.7 . . . . ?
C152 C153 C154 C155 -135.0 . . . . ?
C153 C154 C155 C156 -119.6 . . . . ?
C152 C153 C155 C154 121.0 . . . . ?
C154 C153 C155 C156 87.4 . . . . ?
C152 C153 C155 C156 -151.6 . . . . ?
O26 N9 O25 O27 -153.1 . . . . ?
O26 N9 O27 O25 126.5 . . . . ?
